data_7134780
loop_
_publ_author_name
'Evans, Matthew J.'
'Jones, Cameron'

_publ_section_title
;
 Unsymmetrical bis(anilido)xanthene ligands: development and use in the
 preparation of magnesium diamide complexes.
;
_journal_issue 63
_journal_name_full 'Chemical communications (Cambridge, England)'
_journal_page_first 11814
_journal_page_last 11817
_journal_paper_doi 10.1039/d5cc03202d
_journal_volume 61
_journal_year 2025
_chemical_formula_sum 'C164 H202 K6 Mg2 N4 O2'
_chemical_formula_weight 2544.50
_space_group_crystal_system triclinic
_space_group_IT_number 2
_space_group_name_Hall '-P 1'
_space_group_name_H-M_alt 'P -1'
_atom_sites_solution_hydrogens mixed
_atom_sites_solution_primary fmap
_audit_creation_method SHELXL-2018/3
_audit_update_record
;
2025-06-05 deposited with the CCDC.	2025-07-02 downloaded from the CCDC.
;
_cell_angle_alpha 103.86(3)
_cell_angle_beta 104.61(3)
_cell_angle_gamma 93.90(3)
_cell_formula_units_Z 1
_cell_length_a 13.650(3)
_cell_length_b 16.680(3)
_cell_length_c 24.090(5)
_cell_measurement_reflns_used 97564
_cell_measurement_temperature 100(2)
_cell_measurement_theta_max 26.372
_cell_measurement_theta_min 0.906
_cell_volume 5105(2)
_computing_cell_refinement 'XDS (Kabsch, 2010)'
_computing_data_collection 'AS QEGUI'
_computing_data_reduction 'XDS (Kabsch, 2010)'
_computing_structure_refinement 'SHELXL-2018/3 (Sheldrick, 2018)'
_computing_structure_solution 'SHELXT 2018/2 (Sheldrick, 2018)'
_diffrn_ambient_temperature 100(2)
_diffrn_detector_area_resol_mean 13.3000
_diffrn_measured_fraction_theta_full 0.990
_diffrn_measured_fraction_theta_max 0.979
_diffrn_measurement_device_type MX1
_diffrn_measurement_method 'Omega Scan'
_diffrn_radiation_type Synchrotron
_diffrn_radiation_wavelength 0.71073
_diffrn_reflns_av_R_equivalents 0.0372
_diffrn_reflns_av_unetI/netI 0.0281
_diffrn_reflns_Laue_measured_fraction_full 0.990
_diffrn_reflns_Laue_measured_fraction_max 0.979
_diffrn_reflns_limit_h_max 16
_diffrn_reflns_limit_h_min -17
_diffrn_reflns_limit_k_max 20
_diffrn_reflns_limit_k_min -20
_diffrn_reflns_limit_l_max 28
_diffrn_reflns_limit_l_min -30
_diffrn_reflns_number 97564
_diffrn_reflns_point_group_measured_fraction_full 0.990
_diffrn_reflns_point_group_measured_fraction_max 0.979
_diffrn_reflns_theta_full 25.242
_diffrn_reflns_theta_max 26.372
_diffrn_reflns_theta_min 0.906
_diffrn_source 'MX1 Beamline Australian Synchrotron'
_exptl_absorpt_coefficient_mu 0.172
_exptl_absorpt_correction_T_max 'Value not reported by XDS'
_exptl_absorpt_correction_T_min 'Value not reported by XDS'
_exptl_absorpt_correction_type multi-scan
_exptl_absorpt_process_details 'XDS (Kabsch, 2010)'
_exptl_crystal_colour 'dark red'
_exptl_crystal_density_diffrn 0.828
_exptl_crystal_description block
_exptl_crystal_F_000 1368
_exptl_crystal_size_max 0.110
_exptl_crystal_size_mid 0.070
_exptl_crystal_size_min 0.050
_refine_diff_density_max 0.759
_refine_diff_density_min -0.331
_refine_diff_density_rms 0.077
_refine_ls_extinction_method none
_refine_ls_goodness_of_fit_ref 1.030
_refine_ls_hydrogen_treatment mixed
_refine_ls_matrix_type full
_refine_ls_number_parameters 816
_refine_ls_number_reflns 20409
_refine_ls_number_restraints 12
_refine_ls_restrained_S_all 1.033
_refine_ls_R_factor_all 0.1092
_refine_ls_R_factor_gt 0.0890
_refine_ls_shift/su_max 0.001
_refine_ls_shift/su_mean 0.000
_refine_ls_structure_factor_coef Fsqd
_refine_ls_weighting_details 'w=1/[\s^2^(Fo^2^)+(0.1794P)^2^+2.5081P] where P=(Fo^2^+2Fc^2^)/3'
_refine_ls_weighting_scheme calc
_refine_ls_wR_factor_gt 0.2691
_refine_ls_wR_factor_ref 0.2946
_reflns_Friedel_coverage 0.000
_reflns_number_gt 14278
_reflns_number_total 20409
_reflns_threshold_expression 'I > 2\s(I)'
_cod_data_source_file d5cc03202d2.cif
_cod_data_source_block cj1747
_cod_depositor_comments 'Adding full bibliography for 7134774--7134781.cif.'
_cod_database_code 7134780
_shelx_shelxl_version_number 2018/3
_shelx_space_group_comment
;
The symmetry employed for this shelxl refinement is uniquely defined
by the following loop, which should always be used as a source of
symmetry information in preference to the above space-group names.
They are only intended as comments.
;
_shelx_estimated_absorpt_t_min 0.981
_shelx_estimated_absorpt_t_max 0.991
_smtbx_masks_void_probe_radius 1.2
_smtbx_masks_void_truncation_radius 1.2
_smtbx_masks_special_details
;
The unit cell contains 12 benzene solvates that were poorly ordered, such 
that a suitable crystallographic model could not be derived. Consequently,
these solvates were treated as a diffuse contribution to the overall 
scattering without specific atom positions using the Olex2 implementation of
SQUEEZE (Acta Cryst. (2015). C71, 9-18), also known as Solvent Mask. 
(Acta Cryst. A 1990, A46, 194., J. Appl. Cryst., 42: 339-341. & J. Molec. 
Biol. 1994, 243, 100).
;

loop_
_space_group_symop_operation_xyz
'x, y, z'
'-x, -y, -z'

loop_
_atom_site_label
_atom_site_type_symbol
_atom_site_fract_x
_atom_site_fract_y
_atom_site_fract_z
_atom_site_U_iso_or_equiv
_atom_site_adp_type
_atom_site_occupancy
_atom_site_site_symmetry_order
_atom_site_calc_flag
_atom_site_refinement_flags_posn
_atom_site_refinement_flags_adp
_atom_site_refinement_flags_occupancy
_atom_site_disorder_assembly
_atom_site_disorder_group
K1 K 0.94391(6) 0.29340(5) 0.40315(3) 0.0645(2) Uani 1 1 d . . . . .
K3 K 1.11373(6) 0.45566(5) 0.63817(3) 0.0646(2) Uani 1 1 d . . . . .
K2 K 0.49709(6) 0.24387(6) 0.22679(4) 0.0768(2) Uani 1 1 d . . . . .
Mg1 Mg 0.78071(8) 0.30428(6) 0.26761(5) 0.0550(3) Uani 1 1 d . . . . .
O1 O 0.72536(17) 0.24914(15) 0.17360(10) 0.0652(6) Uani 1 1 d . . . . .
N1 N 0.66418(19) 0.37575(16) 0.23314(11) 0.0550(6) Uani 1 1 d . . . . .
N2 N 0.9004(2) 0.24149(17) 0.24005(12) 0.0578(6) Uani 1 1 d . . . . .
C2 C 0.6408(2) 0.5033(2) 0.30356(14) 0.0562(7) Uani 1 1 d . . . . .
C1 C 0.6734(2) 0.4641(2) 0.25396(13) 0.0547(7) Uani 1 1 d . . . . .
C49 C 1.0691(2) 0.2965(2) 0.30871(15) 0.0586(7) Uani 1 1 d . . . . .
C65 C 1.0061(2) 0.4613(2) 0.50590(13) 0.0546(7) Uani 1 1 d . . . . .
C26 C 0.6096(2) 0.3434(2) 0.17351(14) 0.0591(7) Uani 1 1 d . . . . .
C6 C 0.7244(2) 0.5149(2) 0.22670(14) 0.0593(7) Uani 1 1 d . . . . .
C36 C 0.8807(2) 0.1960(2) 0.18279(15) 0.0592(7) Uani 1 1 d . . . . .
C27 C 0.5217(3) 0.3714(2) 0.14303(15) 0.0615(8) Uani 1 1 d . . . . .
H27 H 0.496017 0.417377 0.163787 0.074 Uiso 1 1 calc R U . . .
C56 C 1.0651(3) 0.3774(2) 0.28939(15) 0.0621(8) Uani 1 1 d . . . . .
H56 H 0.991495 0.381700 0.272352 0.074 Uiso 1 1 calc R U . . .
C44 C 0.9887(2) 0.2299(2) 0.28099(14) 0.0569(7) Uani 1 1 d . . . . .
C25 C 0.6400(2) 0.2736(2) 0.14052(15) 0.0627(8) Uani 1 1 d . . . . .
C37 C 0.7849(3) 0.1996(2) 0.14404(15) 0.0627(8) Uani 1 1 d . . . . .
C70 C 0.9286(3) 0.4108(2) 0.51927(14) 0.0584(7) Uani 1 1 d . . . . .
H70 H 0.864879 0.430508 0.519204 0.070 Uiso 1 1 calc R U . . .
C7 C 0.5921(3) 0.4519(2) 0.33539(14) 0.0580(7) Uani 1 1 d . . . . .
H7 H 0.621681 0.398234 0.330932 0.070 Uiso 1 1 calc R U . . .
C69 C 0.9433(3) 0.3359(2) 0.53197(15) 0.0655(8) Uani 1 1 d . . . . .
H69 H 0.889712 0.306324 0.540765 0.079 Uiso 1 1 calc R U . . .
C45 C 0.9971(3) 0.1545(2) 0.29829(15) 0.0612(8) Uani 1 1 d . . . . .
C48 C 1.1534(3) 0.2879(2) 0.35284(15) 0.0611(8) Uani 1 1 d . . . . .
H48 H 1.205964 0.333796 0.371792 0.073 Uiso 1 1 calc R U . . .
C66 C 1.0994(2) 0.4223(2) 0.50566(14) 0.0580(7) Uani 1 1 d . . . . .
H66 H 1.153640 0.450493 0.496511 0.070 Uiso 1 1 calc R U . . .
C19 C 0.7727(3) 0.4767(2) 0.17805(15) 0.0641(8) Uani 1 1 d . . . . .
H19 H 0.767492 0.415528 0.174514 0.077 Uiso 1 1 calc R U . . .
C5 C 0.7335(3) 0.6004(2) 0.24571(16) 0.0650(8) Uani 1 1 d . . . . .
H5 H 0.765018 0.632981 0.225955 0.078 Uiso 1 1 calc R U . . .
C3 C 0.6531(3) 0.5907(2) 0.32229(15) 0.0666(9) Uani 1 1 d . . . . .
H3 H 0.630550 0.616879 0.355553 0.080 Uiso 1 1 calc R U . . .
C47 C 1.1628(3) 0.2140(2) 0.36990(15) 0.0609(8) Uani 1 1 d . . . . .
C68 C 1.0351(3) 0.3007(2) 0.53255(16) 0.0678(9) Uani 1 1 d . . . . .
H68 H 1.044946 0.249178 0.542063 0.081 Uiso 1 1 calc R U . . .
C35 C 0.9426(3) 0.1472(2) 0.15495(16) 0.0651(8) Uani 1 1 d . . . . .
H35 H 1.009273 0.143634 0.177671 0.078 Uiso 1 1 calc R U . . .
C28 C 0.4721(3) 0.3340(2) 0.08385(16) 0.0667(8) Uani 1 1 d . . . . .
C46 C 1.0838(3) 0.1487(2) 0.34224(16) 0.0654(8) Uani 1 1 d . . . . .
H46 H 1.088679 0.097946 0.353526 0.078 Uiso 1 1 calc R U . . .
C67 C 1.1115(3) 0.3473(2) 0.51802(15) 0.0659(8) Uani 1 1 d . . . . .
H67 H 1.173584 0.325297 0.516846 0.079 Uiso 1 1 calc R U . . .
C30 C 0.5967(3) 0.2363(2) 0.08103(16) 0.0685(9) Uani 1 1 d . . . . .
C32 C 0.7488(3) 0.1585(2) 0.08412(15) 0.0656(8) Uani 1 1 d . . . . .
C4 C 0.6979(3) 0.6408(2) 0.29324(17) 0.0676(9) Uani 1 1 d . . . . .
C12 C 0.4763(3) 0.4302(2) 0.30801(17) 0.0675(8) Uani 1 1 d . . . . .
H12A H 0.444646 0.482141 0.311764 0.081 Uiso 1 1 calc R U . . .
H12B H 0.461811 0.401903 0.265107 0.081 Uiso 1 1 calc R U . . .
C34 C 0.9106(3) 0.1040(2) 0.09548(17) 0.0706(9) Uani 1 1 d . . . . .
C53 C 1.2575(3) 0.2058(3) 0.41564(17) 0.0714(9) Uani 1 1 d . . . . .
H53 H 1.289622 0.263035 0.440500 0.086 Uiso 1 1 calc R U . . .
C29 C 0.5093(3) 0.2668(2) 0.05275(15) 0.0690(9) Uani 1 1 d . . . . .
H29 H 0.475372 0.241328 0.012017 0.083 Uiso 1 1 calc R U . . .
C8 C 0.6132(3) 0.4923(3) 0.40217(16) 0.0709(9) Uani 1 1 d . . . . .
H8A H 0.584982 0.545860 0.408082 0.085 Uiso 1 1 calc R U . . .
H8B H 0.687975 0.504424 0.420661 0.085 Uiso 1 1 calc R U . . .
C58 C 1.1090(3) 0.4551(2) 0.34137(19) 0.0747(10) Uani 1 1 d . . . . .
H58A H 1.074196 0.455285 0.372326 0.112 Uiso 1 1 calc R U . . .
H58B H 1.098733 0.505098 0.327225 0.112 Uiso 1 1 calc R U . . .
H58C H 1.182318 0.454521 0.357819 0.112 Uiso 1 1 calc R U . . .
C33 C 0.8153(3) 0.1098(2) 0.06081(16) 0.0705(9) Uani 1 1 d . . . . .
H33 H 0.794574 0.079668 0.020001 0.085 Uiso 1 1 calc R U . . .
C50 C 0.9123(3) 0.0798(2) 0.27412(18) 0.0729(9) Uani 1 1 d . . . . .
H50 H 0.856090 0.093904 0.243833 0.087 Uiso 1 1 calc R U . . .
C9 C 0.5657(3) 0.4359(3) 0.43306(17) 0.0745(10) Uani 1 1 d . . . . .
H9A H 0.598568 0.384547 0.430575 0.089 Uiso 1 1 calc R U . . .
H9B H 0.578215 0.465134 0.475649 0.089 Uiso 1 1 calc R U . . .
C55 C 1.2356(3) 0.1544(3) 0.45747(18) 0.0764(10) Uani 1 1 d . . . . .
H55A H 1.179361 0.174332 0.473017 0.115 Uiso 1 1 calc R U . . .
H55B H 1.296913 0.160540 0.490613 0.115 Uiso 1 1 calc R U . . .
H55C H 1.216549 0.095467 0.435405 0.115 Uiso 1 1 calc R U . . .
C64 C 0.6631(3) 0.2228(3) 0.3467(2) 0.0788(11) Uani 1 1 d . . . . .
H64 H 0.689173 0.272970 0.377328 0.095 Uiso 1 1 calc R U . . .
C39 C 0.3806(3) 0.3673(3) 0.05151(17) 0.0760(10) Uani 1 1 d . . . . .
H39A H 0.352753 0.404037 0.080861 0.091 Uiso 1 1 calc R U . . .
H39B H 0.326611 0.320288 0.027597 0.091 Uiso 1 1 calc R U . . .
C14 C 0.7444(3) 0.7767(2) 0.37604(17) 0.0736(9) Uani 1 1 d . . . . .
H14A H 0.810620 0.758736 0.392879 0.088 Uiso 1 1 calc R U . . .
H14B H 0.694562 0.758173 0.395507 0.088 Uiso 1 1 calc R U . . .
C59 C 0.6958(3) 0.2101(2) 0.29461(19) 0.0710(9) Uani 1 1 d . . . . .
C13 C 0.7081(4) 0.7356(2) 0.31031(18) 0.0790(10) Uani 1 1 d . . . . .
H13 H 0.763169 0.754127 0.293697 0.095 Uiso 1 1 calc R U . . .
C57 C 1.1169(3) 0.3740(3) 0.24021(18) 0.0786(10) Uani 1 1 d . . . . .
H57A H 1.189639 0.370064 0.255434 0.118 Uiso 1 1 calc R U . . .
H57B H 1.109578 0.424555 0.226481 0.118 Uiso 1 1 calc R U . . .
H57C H 1.085003 0.325016 0.206949 0.118 Uiso 1 1 calc R U . . .
C79 C 0.3714(4) 0.6146(3) 0.10202(19) 0.0837(11) Uani 1 1 d . . . . .
H79 H 0.390890 0.636757 0.072970 0.100 Uiso 1 1 calc R U . . .
C31 C 0.6438(3) 0.1657(3) 0.04703(18) 0.0858(13) Uani 1 1 d . . . . .
C01K C 0.2686(4) 0.5944(3) 0.0984(2) 0.0938(14) Uani 1 1 d . . . . .
H01K H 0.216795 0.601785 0.066025 0.113 Uiso 1 1 calc R U . . .
C10 C 0.4513(3) 0.4127(3) 0.40431(19) 0.0802(10) Uani 1 1 d . . . . .
H10A H 0.423324 0.373182 0.423066 0.096 Uiso 1 1 calc R U . . .
H10B H 0.417285 0.463342 0.410985 0.096 Uiso 1 1 calc R U . . .
C24 C 0.8864(3) 0.5092(3) 0.19329(18) 0.0778(10) Uani 1 1 d . . . . .
H24A H 0.922619 0.500747 0.232165 0.093 Uiso 1 1 calc R U . . .
H24B H 0.895228 0.569646 0.196427 0.093 Uiso 1 1 calc R U . . .
C77 C 0.4186(4) 0.5726(3) 0.1913(2) 0.0872(12) Uani 1 1 d . . . . .
H77 H 0.470644 0.566358 0.224049 0.105 Uiso 1 1 calc R U . . .
C20 C 0.7170(3) 0.4867(3) 0.11758(16) 0.0787(11) Uani 1 1 d . . . . .
H20A H 0.721093 0.546672 0.119021 0.094 Uiso 1 1 calc R U . . .
H20B H 0.644027 0.463817 0.107614 0.094 Uiso 1 1 calc R U . . .
C11 C 0.4289(3) 0.3735(3) 0.33844(18) 0.0798(10) Uani 1 1 d . . . . .
H11A H 0.354015 0.362057 0.320387 0.096 Uiso 1 1 calc R U . . .
H11B H 0.456440 0.319628 0.331887 0.096 Uiso 1 1 calc R U . . .
C63 C 0.5933(4) 0.1639(3) 0.3551(3) 0.0946(14) Uani 1 1 d . . . . .
H63 H 0.571618 0.175735 0.390396 0.114 Uiso 1 1 calc R U . . .
C60 C 0.6538(3) 0.1311(3) 0.2533(2) 0.0849(12) Uani 1 1 d . . . . .
H60 H 0.672616 0.117674 0.217111 0.102 Uiso 1 1 calc R U . . .
C78 C 0.4438(4) 0.6011(3) 0.1494(2) 0.0908(13) Uani 1 1 d . . . . .
H78 H 0.514133 0.612823 0.151874 0.109 Uiso 1 1 calc R U . . .
C54 C 1.3341(3) 0.1670(3) 0.3827(2) 0.0885(12) Uani 1 1 d . . . . .
H54A H 1.304604 0.110431 0.358409 0.133 Uiso 1 1 calc R U . . .
H54B H 1.397894 0.164999 0.411834 0.133 Uiso 1 1 calc R U . . .
H54C H 1.348105 0.201214 0.356932 0.133 Uiso 1 1 calc R U . . .
C76 C 0.2570(3) 0.1833(3) 0.2036(2) 0.0932(13) Uani 1 1 d . . . . .
H76 H 0.230897 0.206235 0.236155 0.112 Uiso 1 1 calc R U . . .
C51 C 0.9495(4) 0.0011(3) 0.2428(2) 0.0911(13) Uani 1 1 d . . . . .
H51A H 0.997390 -0.019055 0.272480 0.137 Uiso 1 1 calc R U . . .
H51B H 0.983898 0.014327 0.214366 0.137 Uiso 1 1 calc R U . . .
H51C H 0.890869 -0.042176 0.221667 0.137 Uiso 1 1 calc R U . . .
C43 C 0.9814(4) 0.0539(3) 0.06528(19) 0.0875(12) Uani 1 1 d . . . . .
H43A H 0.940753 0.020285 0.025261 0.105 Uiso 1 1 calc R U . . .
H43B H 1.033485 0.093271 0.059815 0.105 Uiso 1 1 calc R U . . .
C01Z C 0.3183(5) 0.5519(3) 0.1879(2) 0.0942(13) Uani 1 1 d . . . . .
H01Z H 0.300547 0.529403 0.217297 0.113 Uiso 1 1 calc R U . . .
C61 C 0.5871(3) 0.0730(3) 0.2629(3) 0.0935(14) Uani 1 1 d . . . . .
H61 H 0.562918 0.020933 0.234062 0.112 Uiso 1 1 calc R U . . .
C52 C 0.8680(4) 0.0623(3) 0.3219(2) 0.0864(12) Uani 1 1 d . . . . .
H52A H 0.815506 0.013357 0.304789 0.130 Uiso 1 1 calc R U . . .
H52B H 0.837227 0.110636 0.338428 0.130 Uiso 1 1 calc R U . . .
H52C H 0.922272 0.051658 0.353512 0.130 Uiso 1 1 calc R U . . .
C75 C 0.2517(4) 0.2204(4) 0.1590(2) 0.0966(14) Uani 1 1 d . . . . .
H75 H 0.222810 0.270930 0.161160 0.116 Uiso 1 1 calc R U . . .
C15 C 0.7573(4) 0.8705(2) 0.3895(2) 0.0832(11) Uani 1 1 d . . . . .
H15A H 0.817128 0.889615 0.377475 0.100 Uiso 1 1 calc R U . . .
H15B H 0.771149 0.894489 0.432891 0.100 Uiso 1 1 calc R U . . .
C026 C 0.2428(4) 0.5641(3) 0.1414(2) 0.0915(13) Uani 1 1 d . . . . .
H026 H 0.172834 0.551390 0.139368 0.110 Uiso 1 1 calc R U . . .
C23 C 0.9329(3) 0.4621(3) 0.1441(2) 0.0885(12) Uani 1 1 d . . . . .
H23A H 1.005507 0.485497 0.153253 0.106 Uiso 1 1 calc R U . . .
H23B H 0.930121 0.402524 0.143906 0.106 Uiso 1 1 calc R U . . .
C38 C 0.4102(4) 0.4161(3) 0.0108(2) 0.0906(12) Uani 1 1 d . . . . .
H38A H 0.444606 0.381631 -0.015406 0.136 Uiso 1 1 calc R U . . .
H38B H 0.456503 0.466867 0.034915 0.136 Uiso 1 1 calc R U . . .
H38C H 0.348632 0.431155 -0.013377 0.136 Uiso 1 1 calc R U . . .
C21 C 0.7636(4) 0.4414(4) 0.06919(18) 0.0923(13) Uani 1 1 d . . . . .
H21A H 0.751948 0.380653 0.064537 0.111 Uiso 1 1 calc R U . . .
H21B H 0.728655 0.452029 0.030832 0.111 Uiso 1 1 calc R U . . .
C22 C 0.8760(4) 0.4691(3) 0.0836(2) 0.0897(12) Uani 1 1 d . . . . .
H22A H 0.887063 0.527773 0.082113 0.108 Uiso 1 1 calc R U . . .
H22B H 0.903695 0.434606 0.053103 0.108 Uiso 1 1 calc R U . . .
C18 C 0.6147(5) 0.7665(3) 0.2800(2) 0.1003(16) Uani 1 1 d . . . . .
H18A H 0.556258 0.748702 0.293679 0.120 Uiso 1 1 calc R U . . .
H18B H 0.598093 0.741733 0.236493 0.120 Uiso 1 1 calc R U . . .
C62 C 0.5563(4) 0.0898(4) 0.3129(3) 0.1072(18) Uani 1 1 d . . . . .
H62 H 0.509061 0.050330 0.318739 0.129 Uiso 1 1 calc R U . . .
C17 C 0.6306(5) 0.8634(3) 0.2934(2) 0.1092(17) Uani 1 1 d . . . . .
H17A H 0.682623 0.880757 0.274941 0.131 Uiso 1 1 calc R U . . .
H17B H 0.565756 0.882473 0.275668 0.131 Uiso 1 1 calc R U . . .
C72 C 0.3383(4) 0.0761(4) 0.1529(4) 0.1133(19) Uani 1 1 d . . . . .
H72 H 0.368405 0.026196 0.151283 0.136 Uiso 1 1 calc R U . . .
C74 C 0.2864(4) 0.1878(4) 0.1105(3) 0.1017(14) Uani 1 1 d . . . . .
H74 H 0.279698 0.215235 0.079664 0.122 Uiso 1 1 calc R U . . .
C16 C 0.6637(4) 0.9026(3) 0.3575(2) 0.0979(14) Uani 1 1 d . . . . .
H16A H 0.607021 0.892337 0.374787 0.117 Uiso 1 1 calc R U . . .
H16B H 0.679290 0.963622 0.364355 0.117 Uiso 1 1 calc R U . . .
C41 C 0.5739(4) 0.0853(3) 0.0321(3) 0.1088(17) Uani 1 1 d . U . . .
H41A H 0.506412 0.090389 0.007861 0.163 Uiso 1 1 calc R U . . .
H41B H 0.567334 0.073101 0.068983 0.163 Uiso 1 1 calc R U . . .
H41C H 0.602294 0.039923 0.009900 0.163 Uiso 1 1 calc R U . . .
C71 C 0.3018(4) 0.1104(4) 0.2005(3) 0.116(2) Uani 1 1 d . . . . .
H71 H 0.307283 0.083801 0.231638 0.140 Uiso 1 1 calc R U . . .
C42 C 1.0344(4) -0.0027(4) 0.0980(2) 0.1092(18) Uani 1 1 d . . . . .
H42A H 1.077702 -0.032388 0.075501 0.164 Uiso 1 1 calc R U . . .
H42B H 0.983725 -0.043003 0.102825 0.164 Uiso 1 1 calc R U . . .
H42C H 1.076905 0.029987 0.137203 0.164 Uiso 1 1 calc R U . . .
C73 C 0.3306(4) 0.1161(4) 0.1064(3) 0.119(2) Uani 1 1 d . . . . .
H73 H 0.355457 0.093658 0.073306 0.143 Uiso 1 1 calc R U . . .
C40 C 0.6518(4) 0.1863(4) -0.0133(2) 0.1133(18) Uani 1 1 d . U . . .
H40A H 0.683889 0.143149 -0.035009 0.170 Uiso 1 1 calc R U . . .
H40B H 0.693224 0.240632 -0.003949 0.170 Uiso 1 1 calc R U . . .
H40C H 0.583172 0.187669 -0.038019 0.170 Uiso 1 1 calc R U . . .
H H 0.8561(14) 0.3827(11) 0.3365(8) 0.003(4) Uiso 1 1 d . . . . .

loop_
_atom_site_aniso_label
_atom_site_aniso_U_11
_atom_site_aniso_U_22
_atom_site_aniso_U_33
_atom_site_aniso_U_23
_atom_site_aniso_U_13
_atom_site_aniso_U_12
K1 0.0653(4) 0.0667(4) 0.0556(4) 0.0087(3) 0.0121(3) 0.0139(3)
K3 0.0607(4) 0.0620(4) 0.0607(4) 0.0081(3) 0.0065(3) 0.0070(3)
K2 0.0580(4) 0.0715(5) 0.0991(6) 0.0170(4) 0.0242(4) 0.0080(4)
Mg1 0.0516(5) 0.0538(6) 0.0532(5) 0.0054(4) 0.0106(4) 0.0096(4)
O1 0.0534(12) 0.0712(14) 0.0562(12) -0.0045(10) 0.0065(10) 0.0177(10)
N1 0.0503(13) 0.0565(14) 0.0505(13) 0.0060(11) 0.0083(11) 0.0063(11)
N2 0.0538(14) 0.0587(15) 0.0546(14) 0.0048(11) 0.0119(11) 0.0134(12)
C2 0.0493(16) 0.0594(18) 0.0548(16) 0.0102(13) 0.0090(13) 0.0108(13)
C1 0.0462(15) 0.0600(17) 0.0492(15) 0.0065(13) 0.0055(12) 0.0070(13)
C49 0.0489(16) 0.0663(19) 0.0607(18) 0.0127(14) 0.0173(14) 0.0161(14)
C65 0.0513(16) 0.0558(16) 0.0515(15) 0.0099(13) 0.0086(13) 0.0080(13)
C26 0.0525(17) 0.0605(18) 0.0543(17) 0.0055(14) 0.0070(13) 0.0045(14)
C6 0.0526(17) 0.0640(19) 0.0539(17) 0.0129(14) 0.0050(13) 0.0061(14)
C36 0.0548(17) 0.0565(17) 0.0605(18) 0.0048(14) 0.0161(14) 0.0076(14)
C27 0.0535(17) 0.0605(18) 0.0639(19) 0.0097(15) 0.0110(14) 0.0069(14)
C56 0.0533(17) 0.0629(19) 0.0670(19) 0.0155(15) 0.0124(15) 0.0105(14)
C44 0.0527(16) 0.0587(18) 0.0554(16) 0.0061(13) 0.0150(13) 0.0140(14)
C25 0.0476(16) 0.068(2) 0.0610(18) 0.0054(15) 0.0053(14) 0.0074(14)
C37 0.0537(17) 0.0615(19) 0.0621(18) -0.0010(14) 0.0129(14) 0.0101(14)
C70 0.0568(17) 0.0586(18) 0.0526(16) 0.0067(13) 0.0106(13) 0.0052(14)
C7 0.0572(17) 0.0582(18) 0.0567(17) 0.0111(13) 0.0142(14) 0.0161(14)
C69 0.072(2) 0.063(2) 0.0547(17) 0.0103(14) 0.0123(15) 0.0021(16)
C45 0.0578(18) 0.0563(18) 0.0596(18) 0.0038(14) 0.0083(14) 0.0119(14)
C48 0.0500(16) 0.069(2) 0.0610(18) 0.0131(15) 0.0132(14) 0.0117(14)
C66 0.0526(16) 0.0595(18) 0.0552(17) 0.0085(13) 0.0092(13) 0.0088(14)
C19 0.0570(18) 0.077(2) 0.0572(18) 0.0157(16) 0.0159(14) 0.0080(16)
C5 0.064(2) 0.0612(19) 0.0651(19) 0.0185(15) 0.0090(16) 0.0031(15)
C3 0.067(2) 0.0610(19) 0.0582(18) 0.0001(15) 0.0067(15) 0.0164(16)
C47 0.0547(17) 0.066(2) 0.0602(18) 0.0131(15) 0.0146(14) 0.0160(15)
C68 0.074(2) 0.0549(18) 0.065(2) 0.0140(15) 0.0039(16) 0.0105(16)
C35 0.0550(18) 0.067(2) 0.068(2) 0.0091(16) 0.0153(15) 0.0128(15)
C28 0.0550(18) 0.076(2) 0.0616(19) 0.0160(16) 0.0053(15) 0.0049(16)
C46 0.0629(19) 0.0616(19) 0.069(2) 0.0136(15) 0.0150(16) 0.0174(16)
C67 0.064(2) 0.065(2) 0.0602(18) 0.0102(15) 0.0049(15) 0.0167(16)
C30 0.0581(19) 0.074(2) 0.0599(19) -0.0006(16) 0.0096(15) 0.0082(16)
C32 0.0617(19) 0.064(2) 0.0570(18) -0.0046(15) 0.0126(15) 0.0040(15)
C4 0.064(2) 0.0564(19) 0.069(2) 0.0144(16) -0.0002(16) 0.0031(15)
C12 0.0551(18) 0.074(2) 0.067(2) 0.0132(16) 0.0108(15) 0.0089(16)
C34 0.074(2) 0.069(2) 0.071(2) 0.0071(17) 0.0332(18) 0.0180(17)
C53 0.060(2) 0.078(2) 0.073(2) 0.0198(18) 0.0092(17) 0.0200(17)
C29 0.0570(19) 0.080(2) 0.0541(18) 0.0026(16) 0.0025(14) 0.0040(16)
C8 0.068(2) 0.083(2) 0.0573(19) 0.0132(17) 0.0161(16) 0.0056(18)
C58 0.063(2) 0.064(2) 0.089(3) 0.0172(18) 0.0109(18) 0.0046(16)
C33 0.072(2) 0.071(2) 0.0572(18) -0.0014(16) 0.0163(16) 0.0079(17)
C50 0.072(2) 0.062(2) 0.075(2) 0.0105(17) 0.0093(18) 0.0111(17)
C9 0.074(2) 0.092(3) 0.0571(19) 0.0184(18) 0.0180(17) 0.013(2)
C55 0.070(2) 0.081(2) 0.075(2) 0.0230(19) 0.0122(18) 0.0174(19)
C64 0.068(2) 0.078(2) 0.105(3) 0.038(2) 0.031(2) 0.0287(19)
C39 0.064(2) 0.088(3) 0.064(2) 0.0132(18) 0.0023(16) 0.0178(19)
C14 0.086(3) 0.061(2) 0.068(2) 0.0147(16) 0.0124(18) 0.0146(18)
C59 0.064(2) 0.062(2) 0.094(3) 0.0231(18) 0.0300(19) 0.0174(16)
C13 0.094(3) 0.061(2) 0.075(2) 0.0171(17) 0.011(2) 0.0155(19)
C57 0.071(2) 0.105(3) 0.067(2) 0.033(2) 0.0197(18) 0.020(2)
C79 0.089(3) 0.086(3) 0.075(2) 0.019(2) 0.023(2) 0.016(2)
C31 0.066(2) 0.092(3) 0.068(2) -0.020(2) 0.0011(18) 0.014(2)
C01K 0.086(3) 0.108(3) 0.072(2) 0.005(2) 0.005(2) 0.037(3)
C10 0.072(2) 0.097(3) 0.079(2) 0.026(2) 0.030(2) 0.014(2)
C24 0.059(2) 0.099(3) 0.072(2) 0.025(2) 0.0109(17) 0.0076(19)
C77 0.102(3) 0.078(3) 0.070(2) 0.011(2) 0.008(2) 0.027(2)
C20 0.071(2) 0.109(3) 0.060(2) 0.030(2) 0.0142(17) 0.021(2)
C11 0.066(2) 0.095(3) 0.077(2) 0.025(2) 0.0174(19) 0.008(2)
C63 0.078(3) 0.096(3) 0.137(4) 0.059(3) 0.048(3) 0.026(2)
C60 0.066(2) 0.063(2) 0.122(3) 0.014(2) 0.028(2) 0.0155(18)
C78 0.069(2) 0.087(3) 0.098(3) 0.006(2) 0.008(2) 0.015(2)
C54 0.061(2) 0.118(4) 0.092(3) 0.034(3) 0.018(2) 0.036(2)
C76 0.062(2) 0.110(4) 0.109(3) 0.039(3) 0.016(2) 0.011(2)
C51 0.102(3) 0.065(2) 0.090(3) 0.009(2) 0.006(2) 0.020(2)
C43 0.089(3) 0.099(3) 0.073(2) 0.003(2) 0.034(2) 0.033(2)
C01Z 0.117(4) 0.081(3) 0.079(3) 0.010(2) 0.030(3) 0.011(3)
C61 0.071(3) 0.059(2) 0.153(5) 0.030(3) 0.031(3) 0.0153(19)
C52 0.079(3) 0.075(3) 0.101(3) 0.027(2) 0.014(2) 0.005(2)
C75 0.076(3) 0.112(4) 0.108(4) 0.030(3) 0.031(3) 0.026(3)
C15 0.089(3) 0.059(2) 0.084(3) 0.0074(18) 0.002(2) 0.0165(19)
C026 0.077(3) 0.105(3) 0.085(3) 0.002(2) 0.032(2) 0.011(2)
C23 0.069(2) 0.118(4) 0.092(3) 0.039(3) 0.033(2) 0.024(2)
C38 0.092(3) 0.099(3) 0.079(3) 0.027(2) 0.014(2) 0.021(2)
C21 0.088(3) 0.131(4) 0.061(2) 0.027(2) 0.020(2) 0.026(3)
C22 0.095(3) 0.109(3) 0.080(3) 0.037(2) 0.039(2) 0.019(3)
C18 0.130(4) 0.071(3) 0.085(3) 0.019(2) 0.000(3) 0.032(3)
C62 0.072(3) 0.090(4) 0.180(6) 0.071(4) 0.036(3) 0.018(2)
C17 0.142(5) 0.072(3) 0.107(4) 0.031(3) 0.012(3) 0.038(3)
C72 0.090(4) 0.077(3) 0.150(6) 0.009(3) 0.014(4) 0.010(3)
C74 0.083(3) 0.108(4) 0.119(4) 0.029(3) 0.039(3) 0.008(3)
C16 0.114(4) 0.070(3) 0.110(4) 0.022(2) 0.030(3) 0.030(2)
C41 0.072(3) 0.080(3) 0.140(4) -0.022(3) 0.017(3) 0.002(2)
C71 0.073(3) 0.120(5) 0.137(5) 0.055(4) -0.013(3) -0.025(3)
C42 0.104(4) 0.122(4) 0.092(3) 0.002(3) 0.023(3) 0.055(3)
C73 0.082(3) 0.120(5) 0.140(5) -0.001(4) 0.039(3) 0.011(3)
C40 0.107(3) 0.161(5) 0.061(2) 0.005(3) 0.017(2) 0.053(3)

loop_
_atom_type_symbol
_atom_type_description
_atom_type_scat_dispersion_real
_atom_type_scat_dispersion_imag
_atom_type_scat_source
C C 0.0033 0.0016 'International Tables Vol C Tables 4.2.6.8 and 6.1.1.4'
H H 0.0000 0.0000 'International Tables Vol C Tables 4.2.6.8 and 6.1.1.4'
K K 0.2009 0.2494 'International Tables Vol C Tables 4.2.6.8 and 6.1.1.4'
Mg Mg 0.0486 0.0363 'International Tables Vol C Tables 4.2.6.8 and 6.1.1.4'
N N 0.0061 0.0033 'International Tables Vol C Tables 4.2.6.8 and 6.1.1.4'
O O 0.0106 0.0060 'International Tables Vol C Tables 4.2.6.8 and 6.1.1.4'

loop_
_geom_angle_atom_site_label_1
_geom_angle_atom_site_label_2
_geom_angle_atom_site_label_3
_geom_angle
_geom_angle_site_symmetry_1
_geom_angle_site_symmetry_3
_geom_angle_publ_flag
C67 K1 C69 47.07(11) . . ?
C67 K1 C68 27.26(11) . . ?
C69 K1 C68 27.18(10) . . ?
C67 K1 C66 25.94(9) . . ?
C69 K1 C66 54.34(10) . . ?
C68 K1 C66 47.34(10) . . ?
C67 K1 C70 54.49(10) . . ?
C69 K1 C70 26.02(10) . . ?
C68 K1 C70 47.42(10) . . ?
C66 K1 C70 46.77(9) . . ?
C67 K1 C44 122.10(10) . . ?
C69 K1 C44 166.60(10) . . ?
C68 K1 C44 139.49(10) . . ?
C66 K1 C44 120.54(10) . . ?
C70 K1 C44 161.07(10) . . ?
C67 K1 C65 47.55(9) . . ?
C69 K1 C65 47.31(9) . . ?
C68 K1 C65 56.54(9) . . ?
C66 K1 C65 27.26(8) . . ?
C70 K1 C65 26.93(9) . . ?
C44 K1 C65 134.94(9) . . ?
C67 K1 C49 101.34(10) . . ?
C69 K1 C49 147.84(10) . . ?
C68 K1 C49 125.52(10) . . ?
C66 K1 C49 94.96(10) . . ?
C70 K1 C49 137.03(10) . . ?
C44 K1 C49 25.92(9) . . ?
C65 K1 C49 110.10(9) . . ?
C67 K1 C45 114.51(10) . . ?
C69 K1 C45 143.93(10) . . ?
C68 K1 C45 120.75(10) . . ?
C66 K1 C45 125.98(9) . . ?
C70 K1 C45 168.03(9) . . ?
C44 K1 C45 25.63(9) . . ?
C65 K1 C45 150.60(9) . . ?
C49 K1 C45 44.36(9) . . ?
C67 K1 C48 78.80(10) . . ?
C69 K1 C48 125.81(10) . . ?
C68 K1 C48 101.36(10) . . ?
C66 K1 C48 78.75(9) . . ?
C70 K1 C48 125.41(10) . . ?
C44 K1 C48 43.88(9) . . ?
C65 K1 C48 100.98(9) . . ?
C49 K1 C48 24.41(8) . . ?
C45 K1 C48 49.65(9) . . ?
C67 K1 C46 90.95(10) . . ?
C69 K1 C46 123.96(10) . . ?
C68 K1 C46 98.23(10) . . ?
C66 K1 C46 105.91(9) . . ?
C70 K1 C46 144.40(9) . . ?
C44 K1 C46 43.12(9) . . ?
C65 K1 C46 133.02(9) . . ?
C49 K1 C46 49.24(9) . . ?
C45 K1 C46 23.83(8) . . ?
C48 K1 C46 40.69(9) . . ?
C67 K1 Mg1 158.82(8) . . ?
C69 K1 Mg1 136.84(8) . . ?
C68 K1 Mg1 163.95(8) . . ?
C66 K1 Mg1 133.33(7) . . ?
C70 K1 Mg1 118.86(7) . . ?
C44 K1 Mg1 56.40(6) . . ?
C65 K1 Mg1 116.09(7) . . ?
C49 K1 Mg1 69.62(6) . . ?
C45 K1 Mg1 73.10(7) . . ?
C48 K1 Mg1 94.00(6) . . ?
C46 K1 Mg1 96.46(7) . . ?
C67 K1 H 129.1(4) . . ?
C69 K1 H 118.9(4) . . ?
C68 K1 H 141.0(4) . . ?
C66 K1 H 103.1(4) . . ?
C70 K1 H 94.5(4) . . ?
C44 K1 H 73.6(4) . . ?
C65 K1 H 85.7(4) . . ?
C49 K1 H 73.4(4) . . ?
C45 K1 H 96.8(4) . . ?
C48 K1 H 94.8(4) . . ?
C46 K1 H 116.6(4) . . ?
Mg1 K1 H 30.9(4) . . ?
C67 K3 C66 25.96(9) . . ?
C67 K3 C68 27.00(11) . . ?
C66 K3 C68 47.05(10) . . ?
C67 K3 C69 45.92(10) . . ?
C66 K3 C69 53.23(10) . . ?
C68 K3 C69 26.38(10) . . ?
C67 K3 C65 47.29(9) . . ?
C66 K3 C65 27.16(8) . . ?
C68 K3 C65 55.89(9) . . ?
C69 K3 C65 46.21(9) . . ?
C67 K3 C70 53.12(9) . . ?
C66 K3 C70 45.79(9) . . ?
C68 K3 C70 45.99(9) . . ?
C69 K3 C70 24.97(9) . . ?
C65 K3 C70 26.34(9) . . ?
C67 K3 C2 98.53(10) . 2_766 ?
C66 K3 C2 101.06(9) . 2_766 ?
C68 K3 C2 116.77(10) . 2_766 ?
C69 K3 C2 142.78(9) . 2_766 ?
C65 K3 C2 122.76(9) . 2_766 ?
C70 K3 C2 146.82(9) . 2_766 ?
C67 K3 C3 83.38(10) . 2_766 ?
C66 K3 C3 95.57(10) . 2_766 ?
C68 K3 C3 95.22(10) . 2_766 ?
C69 K3 C3 121.50(10) . 2_766 ?
C65 K3 C3 122.29(9) . 2_766 ?
C70 K3 C3 136.50(9) . 2_766 ?
C2 K3 C3 24.81(9) 2_766 2_766 ?
C67 K3 C1 123.24(9) . 2_766 ?
C66 K3 C1 123.83(9) . 2_766 ?
C68 K3 C1 138.31(9) . 2_766 ?
C69 K3 C1 164.11(9) . 2_766 ?
C65 K3 C1 139.77(9) . 2_766 ?
C70 K3 C1 165.86(9) . 2_766 ?
C2 K3 C1 24.80(8) 2_766 2_766 ?
C3 K3 C1 43.15(8) 2_766 2_766 ?
C67 K3 C6 131.80(9) . 2_766 ?
C66 K3 C6 143.85(9) . 2_766 ?
C68 K3 C6 132.20(10) . 2_766 ?
C69 K3 C6 147.71(9) . 2_766 ?
C65 K3 C6 164.60(9) . 2_766 ?
C70 K3 C6 168.92(9) . 2_766 ?
C2 K3 C6 43.53(9) 2_766 2_766 ?
C3 K3 C6 49.67(9) 2_766 2_766 ?
C1 K3 C6 24.83(8) 2_766 2_766 ?
C67 K3 C5 113.57(10) . 2_766 ?
C66 K3 C5 134.24(9) . 2_766 ?
C68 K3 C5 108.88(10) . 2_766 ?
C69 K3 C5 125.73(10) . 2_766 ?
C65 K3 C5 160.69(9) . 2_766 ?
C70 K3 C5 150.54(9) . 2_766 ?
C2 K3 C5 49.76(9) 2_766 2_766 ?
C3 K3 C5 42.03(10) 2_766 2_766 ?
C1 K3 C5 42.41(8) 2_766 2_766 ?
C6 K3 C5 23.49(8) 2_766 2_766 ?
C67 K3 C4 90.83(10) . 2_766 ?
C66 K3 C4 110.56(10) . 2_766 ?
C68 K3 C4 91.81(10) . 2_766 ?
C69 K3 C4 114.66(10) . 2_766 ?
C65 K3 C4 137.19(9) . 2_766 ?
C70 K3 C4 137.78(9) . 2_766 ?
C2 K3 C4 43.31(9) 2_766 2_766 ?
C3 K3 C4 24.22(10) 2_766 2_766 ?
C1 K3 C4 49.93(8) 2_766 2_766 ?
C6 K3 C4 42.14(9) 2_766 2_766 ?
C5 K3 C4 23.69(9) 2_766 2_766 ?
C26 K2 C59 87.95(10) . . ?
C26 K2 C60 97.19(12) . . ?
C59 K2 C60 27.74(12) . . ?
C26 K2 N1 27.22(8) . . ?
C59 K2 N1 70.35(9) . . ?
C60 K2 N1 89.41(10) . . ?
C26 K2 C71 144.16(14) . . ?
C59 K2 C71 117.75(14) . . ?
C60 K2 C71 96.70(15) . . ?
N1 K2 C71 170.74(12) . . ?
C26 K2 C76 133.49(12) . . ?
C59 K2 C76 138.13(12) . . ?
C60 K2 C76 121.19(13) . . ?
N1 K2 C76 149.38(11) . . ?
C71 K2 C76 25.05(15) . . ?
C26 K2 C72 124.34(17) . . ?
C59 K2 C72 113.37(14) . . ?
C60 K2 C72 86.71(14) . . ?
N1 K2 C72 150.12(16) . . ?
C71 K2 C72 24.74(16) . . ?
C76 K2 C72 43.77(16) . . ?
C26 K2 C25 25.13(9) . . ?
C59 K2 C25 79.68(10) . . ?
C60 K2 C25 78.93(12) . . ?
N1 K2 C25 44.44(8) . . ?
C71 K2 C25 130.01(16) . . ?
C76 K2 C25 134.03(12) . . ?
C72 K2 C25 105.86(16) . . ?
C26 K2 C75 109.60(12) . . ?
C59 K2 C75 160.38(13) . . ?
C60 K2 C75 136.21(14) . . ?
N1 K2 C75 129.19(12) . . ?
C71 K2 C75 42.62(15) . . ?
C76 K2 C75 23.96(13) . . ?
C72 K2 C75 49.63(15) . . ?
C25 K2 C75 112.45(11) . . ?
C26 K2 C64 106.21(10) . . ?
C59 K2 C64 25.29(10) . . ?
C60 K2 C64 43.85(13) . . ?
N1 K2 C64 82.52(10) . . ?
C71 K2 C64 106.69(14) . . ?
C76 K2 C64 119.46(12) . . ?
C72 K2 C64 113.69(16) . . ?
C25 K2 C64 103.57(9) . . ?
C75 K2 C64 143.18(12) . . ?
C26 K2 C27 25.11(9) . . ?
C59 K2 C27 112.93(10) . . ?
C60 K2 C27 120.47(12) . . ?
N1 K2 C27 46.33(8) . . ?
C71 K2 C27 124.43(13) . . ?
C76 K2 C27 108.81(11) . . ?
C72 K2 C27 112.44(16) . . ?
C25 K2 C27 42.13(9) . . ?
C75 K2 C27 85.23(12) . . ?
C64 K2 C27 128.84(10) . . ?
C26 K2 C12 82.58(10) . . ?
C59 K2 C12 102.21(11) . . ?
C60 K2 C12 129.26(12) . . ?
N1 K2 C12 67.72(9) . . ?
C71 K2 C12 112.78(17) . . ?
C76 K2 C12 90.88(13) . . ?
C72 K2 C12 134.62(13) . . ?
C25 K2 C12 107.48(10) . . ?
C75 K2 C12 89.10(12) . . ?
C64 K2 C12 87.20(11) . . ?
C27 K2 C12 75.66(9) . . ?
O1 Mg1 N2 72.71(10) . . ?
O1 Mg1 N1 73.19(10) . . ?
N2 Mg1 N1 138.12(11) . . ?
O1 Mg1 C59 96.72(14) . . ?
N2 Mg1 C59 103.83(13) . . ?
N1 Mg1 C59 103.62(13) . . ?
O1 Mg1 K1 146.40(8) . . ?
N2 Mg1 K1 77.36(8) . . ?
N1 Mg1 K1 140.33(8) . . ?
C59 Mg1 K1 75.82(12) . . ?
O1 Mg1 K2 70.94(8) . . ?
N2 Mg1 K2 132.19(8) . . ?
N1 Mg1 K2 53.35(8) . . ?
C59 Mg1 K2 52.11(11) . . ?
K1 Mg1 K2 122.46(4) . . ?
O1 Mg1 K3 130.86(9) . 2_766 ?
N2 Mg1 K3 111.28(9) . 2_766 ?
N1 Mg1 K3 75.03(8) . 2_766 ?
C59 Mg1 K3 126.80(11) . 2_766 ?
K1 Mg1 K3 74.49(4) . 2_766 ?
K2 Mg1 K3 115.83(4) . 2_766 ?
O1 Mg1 H 156.0(6) . . ?
N2 Mg1 H 100.8(6) . . ?
N1 Mg1 H 100.5(5) . . ?
C59 Mg1 H 107.3(6) . . ?
K1 Mg1 H 45.5(5) . . ?
K2 Mg1 H 124.5(5) . . ?
K3 Mg1 H 29.0(5) 2_766 . ?
C25 O1 C37 119.1(3) . . ?
C25 O1 Mg1 120.12(19) . . ?
C37 O1 Mg1 119.88(19) . . ?
C26 N1 C1 114.4(3) . . ?
C26 N1 Mg1 115.6(2) . . ?
C1 N1 Mg1 122.64(19) . . ?
C26 N1 K2 72.22(18) . . ?
C1 N1 K2 129.91(19) . . ?
Mg1 N1 K2 91.29(10) . . ?
C36 N2 C44 117.4(3) . . ?
C36 N2 Mg1 118.5(2) . . ?
C44 N2 Mg1 122.5(2) . . ?
C3 C2 C1 119.3(3) . . ?
C3 C2 C7 120.5(3) . . ?
C1 C2 C7 120.2(3) . . ?
C3 C2 K3 79.3(2) . 2_766 ?
C1 C2 K3 80.40(18) . 2_766 ?
C7 C2 K3 111.17(19) . 2_766 ?
C2 C1 N1 122.0(3) . . ?
C2 C1 C6 118.7(3) . . ?
N1 C1 C6 119.1(3) . . ?
C2 C1 K3 74.80(17) . 2_766 ?
N1 C1 K3 112.57(18) . 2_766 ?
C6 C1 K3 78.74(17) . 2_766 ?
C48 C49 C44 120.1(3) . . ?
C48 C49 C56 119.9(3) . . ?
C44 C49 C56 120.0(3) . . ?
C48 C49 K1 85.7(2) . . ?
C44 C49 K1 74.23(18) . . ?
C56 C49 K1 111.6(2) . . ?
C65 C65 C70 124.1(4) 2_766 . ?
C65 C65 C66 123.0(4) 2_766 . ?
C70 C65 C66 112.9(3) . . ?
C65 C65 K1 121.6(3) 2_766 . ?
C70 C65 K1 73.12(17) . . ?
C66 C65 K1 72.93(17) . . ?
C65 C65 K3 118.9(3) 2_766 . ?
C70 C65 K3 77.41(18) . . ?
C66 C65 K3 71.78(17) . . ?
K1 C65 K3 119.29(10) . . ?
N1 C26 C25 118.1(3) . . ?
N1 C26 C27 126.4(3) . . ?
C25 C26 C27 115.4(3) . . ?
N1 C26 K2 80.57(19) . . ?
C25 C26 K2 92.8(2) . . ?
C27 C26 K2 94.1(2) . . ?
C5 C6 C1 120.2(3) . . ?
C5 C6 C19 118.3(3) . . ?
C1 C6 C19 121.5(3) . . ?
C5 C6 K3 80.9(2) . 2_766 ?
C1 C6 K3 76.43(17) . 2_766 ?
C19 C6 K3 111.4(2) . 2_766 ?
N2 C36 C35 129.5(3) . . ?
N2 C36 C37 116.6(3) . . ?
C35 C36 C37 113.9(3) . . ?
C28 C27 C26 121.9(3) . . ?
C28 C27 K2 110.8(2) . . ?
C26 C27 K2 60.75(19) . . ?
C28 C27 H27 119.1 . . ?
C26 C27 H27 119.1 . . ?
K2 C27 H27 97.9 . . ?
C57 C56 C49 110.6(3) . . ?
C57 C56 C58 111.5(3) . . ?
C49 C56 C58 112.9(3) . . ?
C57 C56 H56 107.2 . . ?
C49 C56 H56 107.2 . . ?
C58 C56 H56 107.2 . . ?
N2 C44 C49 119.6(3) . . ?
N2 C44 C45 121.9(3) . . ?
C49 C44 C45 118.3(3) . . ?
N2 C44 K1 103.34(18) . . ?
C49 C44 K1 79.85(19) . . ?
C45 C44 K1 83.19(19) . . ?
C30 C25 O1 122.7(3) . . ?
C30 C25 C26 125.1(3) . . ?
O1 C25 C26 112.0(3) . . ?
C30 C25 K2 114.6(2) . . ?
O1 C25 K2 94.4(2) . . ?
C26 C25 K2 62.1(2) . . ?
C32 C37 O1 121.5(3) . . ?
C32 C37 C36 126.5(3) . . ?
O1 C37 C36 112.0(3) . . ?
C69 C70 C65 122.9(3) . . ?
C69 C70 K1 74.7(2) . . ?
C65 C70 K1 79.95(18) . . ?
C69 C70 K3 75.3(2) . . ?
C65 C70 K3 76.25(18) . . ?
K1 C70 K3 121.63(11) . . ?
C69 C70 H70 118.6 . . ?
C65 C70 H70 118.6 . . ?
K1 C70 H70 117.3 . . ?
K3 C70 H70 121.0 . . ?
C2 C7 C8 113.9(3) . . ?
C2 C7 C12 112.3(3) . . ?
C8 C7 C12 108.5(3) . . ?
C2 C7 H7 107.3 . . ?
C8 C7 H7 107.3 . . ?
C12 C7 H7 107.3 . . ?
C70 C69 C68 122.8(4) . . ?
C70 C69 K1 79.2(2) . . ?
C68 C69 K1 76.6(2) . . ?
C70 C69 K3 79.8(2) . . ?
C68 C69 K3 73.9(2) . . ?
K1 C69 K3 125.43(13) . . ?
C70 C69 H69 118.6 . . ?
C68 C69 H69 118.6 . . ?
K1 C69 H69 115.9 . . ?
K3 C69 H69 118.4 . . ?
C46 C45 C44 119.3(3) . . ?
C46 C45 C50 117.4(3) . . ?
C44 C45 C50 123.1(3) . . ?
C46 C45 K1 86.1(2) . . ?
C44 C45 K1 71.17(17) . . ?
C50 C45 K1 109.7(2) . . ?
C47 C48 C49 122.1(3) . . ?
C47 C48 K1 85.3(2) . . ?
C49 C48 K1 69.92(18) . . ?
C47 C48 H48 119.0 . . ?
C49 C48 H48 119.0 . . ?
K1 C48 H48 116.0 . . ?
C67 C66 C65 122.8(3) . . ?
C67 C66 K3 75.2(2) . . ?
C65 C66 K3 81.05(18) . . ?
C67 C66 K1 74.4(2) . . ?
C65 C66 K1 79.82(18) . . ?
K3 C66 K1 126.49(12) . . ?
C67 C66 H66 118.6 . . ?
C65 C66 H66 118.6 . . ?
K3 C66 H66 115.4 . . ?
K1 C66 H66 117.7 . . ?
C20 C19 C6 113.1(3) . . ?
C20 C19 C24 110.1(3) . . ?
C6 C19 C24 112.7(3) . . ?
C20 C19 H19 106.8 . . ?
C6 C19 H19 106.8 . . ?
C24 C19 H19 106.8 . . ?
C6 C5 C4 122.0(3) . . ?
C6 C5 K3 75.58(19) . 2_766 ?
C4 C5 K3 78.2(2) . 2_766 ?
C6 C5 H5 119.0 . . ?
C4 C5 H5 119.0 . . ?
K3 C5 H5 117.9 2_766 . ?
C2 C3 C4 122.0(3) . . ?
C2 C3 K3 75.91(19) . 2_766 ?
C4 C3 K3 82.8(2) . 2_766 ?
C2 C3 H3 119.0 . . ?
C4 C3 H3 119.0 . . ?
K3 C3 H3 112.3 2_766 . ?
C46 C47 C48 117.5(3) . . ?
C46 C47 C53 122.0(3) . . ?
C48 C47 C53 120.4(3) . . ?
C69 C68 C67 115.8(3) . . ?
C69 C68 K1 76.2(2) . . ?
C67 C68 K1 75.8(2) . . ?
C69 C68 K3 79.7(2) . . ?
C67 C68 K3 74.5(2) . . ?
K1 C68 K3 128.03(13) . . ?
C69 C68 H68 122.1 . . ?
C67 C68 H68 122.1 . . ?
K1 C68 H68 117.1 . . ?
K3 C68 H68 114.8 . . ?
C34 C35 C36 122.4(3) . . ?
C34 C35 H35 118.8 . . ?
C36 C35 H35 118.8 . . ?
C27 C28 C29 119.7(3) . . ?
C27 C28 C39 120.9(3) . . ?
C29 C28 C39 119.4(3) . . ?
C47 C46 C45 122.6(3) . . ?
C47 C46 K1 82.0(2) . . ?
C45 C46 K1 70.05(19) . . ?
C47 C46 H46 118.7 . . ?
C45 C46 H46 118.7 . . ?
K1 C46 H46 120.0 . . ?
C66 C67 C68 122.8(3) . . ?
C66 C67 K1 79.6(2) . . ?
C68 C67 K1 76.9(2) . . ?
C66 C67 K3 78.8(2) . . ?
C68 C67 K3 78.5(2) . . ?
K1 C67 K3 130.69(13) . . ?
C66 C67 H67 118.6 . . ?
C68 C67 H67 118.6 . . ?
K1 C67 H67 115.1 . . ?
K3 C67 H67 114.2 . . ?
C25 C30 C29 116.9(3) . . ?
C25 C30 C31 121.0(3) . . ?
C29 C30 C31 122.1(3) . . ?
C37 C32 C33 115.3(3) . . ?
C37 C32 C31 122.0(3) . . ?
C33 C32 C31 122.7(3) . . ?
C5 C4 C3 117.6(3) . . ?
C5 C4 C13 118.7(4) . . ?
C3 C4 C13 123.6(4) . . ?
C5 C4 K3 78.1(2) . 2_766 ?
C3 C4 K3 73.0(2) . 2_766 ?
C13 C4 K3 119.5(2) . 2_766 ?
C11 C12 C7 111.6(3) . . ?
C11 C12 K2 79.4(2) . . ?
C7 C12 K2 92.8(2) . . ?
C11 C12 H12A 109.3 . . ?
C7 C12 H12A 109.3 . . ?
K2 C12 H12A 149.9 . . ?
C11 C12 H12B 109.3 . . ?
C7 C12 H12B 109.3 . . ?
K2 C12 H12B 43.6 . . ?
H12A C12 H12B 108.0 . . ?
C33 C34 C35 120.3(3) . . ?
C33 C34 C43 118.2(3) . . ?
C35 C34 C43 121.4(4) . . ?
C47 C53 C55 113.5(3) . . ?
C47 C53 C54 108.5(3) . . ?
C55 C53 C54 110.7(3) . . ?
C47 C53 H53 108.0 . . ?
C55 C53 H53 108.0 . . ?
C54 C53 H53 108.0 . . ?
C28 C29 C30 120.8(3) . . ?
C28 C29 H29 119.6 . . ?
C30 C29 H29 119.6 . . ?
C7 C8 C9 111.9(3) . . ?
C7 C8 H8A 109.2 . . ?
C9 C8 H8A 109.2 . . ?
C7 C8 H8B 109.2 . . ?
C9 C8 H8B 109.2 . . ?
H8A C8 H8B 107.9 . . ?
C56 C58 H58A 109.5 . . ?
C56 C58 H58B 109.5 . . ?
H58A C58 H58B 109.5 . . ?
C56 C58 H58C 109.5 . . ?
H58A C58 H58C 109.5 . . ?
H58B C58 H58C 109.5 . . ?
C34 C33 C32 121.7(3) . . ?
C34 C33 H33 119.2 . . ?
C32 C33 H33 119.2 . . ?
C52 C50 C45 112.2(3) . . ?
C52 C50 C51 110.0(4) . . ?
C45 C50 C51 111.7(3) . . ?
C52 C50 H50 107.6 . . ?
C45 C50 H50 107.6 . . ?
C51 C50 H50 107.6 . . ?
C10 C9 C8 111.0(3) . . ?
C10 C9 H9A 109.4 . . ?
C8 C9 H9A 109.4 . . ?
C10 C9 H9B 109.4 . . ?
C8 C9 H9B 109.4 . . ?
H9A C9 H9B 108.0 . . ?
C53 C55 H55A 109.5 . . ?
C53 C55 H55B 109.5 . . ?
H55A C55 H55B 109.5 . . ?
C53 C55 H55C 109.5 . . ?
H55A C55 H55C 109.5 . . ?
H55B C55 H55C 109.5 . . ?
C63 C64 C59 122.5(5) . . ?
C63 C64 K2 92.2(3) . . ?
C59 C64 K2 63.7(2) . . ?
C63 C64 H64 118.8 . . ?
C59 C64 H64 118.8 . . ?
K2 C64 H64 115.0 . . ?
C28 C39 C38 110.8(4) . . ?
C28 C39 H39A 109.5 . . ?
C38 C39 H39A 109.5 . . ?
C28 C39 H39B 109.5 . . ?
C38 C39 H39B 109.5 . . ?
H39A C39 H39B 108.1 . . ?
C13 C14 C15 112.1(3) . . ?
C13 C14 H14A 109.2 . . ?
C15 C14 H14A 109.2 . . ?
C13 C14 H14B 109.2 . . ?
C15 C14 H14B 109.2 . . ?
H14A C14 H14B 107.9 . . ?
C64 C59 C60 113.1(4) . . ?
C64 C59 Mg1 126.5(3) . . ?
C60 C59 Mg1 119.6(3) . . ?
C64 C59 K2 91.1(2) . . ?
C60 C59 K2 77.4(2) . . ?
Mg1 C59 K2 91.88(13) . . ?
C18 C13 C14 112.8(4) . . ?
C18 C13 C4 112.0(4) . . ?
C14 C13 C4 115.0(3) . . ?
C18 C13 H13 105.3 . . ?
C14 C13 H13 105.3 . . ?
C4 C13 H13 105.3 . . ?
C56 C57 H57A 109.5 . . ?
C56 C57 H57B 109.5 . . ?
H57A C57 H57B 109.5 . . ?
C56 C57 H57C 109.5 . . ?
H57A C57 H57C 109.5 . . ?
H57B C57 H57C 109.5 . . ?
C78 C79 C01K 117.7(5) . . ?
C78 C79 H79 121.1 . . ?
C01K C79 H79 121.1 . . ?
C41 C31 C32 110.1(4) . . ?
C41 C31 C30 108.5(4) . . ?
C32 C31 C30 110.8(3) . . ?
C41 C31 C40 109.1(4) . . ?
C32 C31 C40 110.1(4) . . ?
C30 C31 C40 108.1(4) . . ?
C026 C01K C79 119.9(4) . . ?
C026 C01K H01K 120.1 . . ?
C79 C01K H01K 120.1 . . ?
C11 C10 C9 110.9(3) . . ?
C11 C10 H10A 109.5 . . ?
C9 C10 H10A 109.5 . . ?
C11 C10 H10B 109.5 . . ?
C9 C10 H10B 109.5 . . ?
H10A C10 H10B 108.0 . . ?
C19 C24 C23 109.9(3) . . ?
C19 C24 H24A 109.7 . . ?
C23 C24 H24A 109.7 . . ?
C19 C24 H24B 109.7 . . ?
C23 C24 H24B 109.7 . . ?
H24A C24 H24B 108.2 . . ?
C78 C77 C01Z 120.4(5) . . ?
C78 C77 H77 119.8 . . ?
C01Z C77 H77 119.8 . . ?
C19 C20 C21 111.1(3) . . ?
C19 C20 H20A 109.4 . . ?
C21 C20 H20A 109.4 . . ?
C19 C20 H20B 109.4 . . ?
C21 C20 H20B 109.4 . . ?
H20A C20 H20B 108.0 . . ?
C10 C11 C12 111.4(4) . . ?
C10 C11 K2 147.6(3) . . ?
C12 C11 K2 74.3(2) . . ?
C10 C11 H11A 109.3 . . ?
C12 C11 H11A 109.3 . . ?
K2 C11 H11A 97.7 . . ?
C10 C11 H11B 109.3 . . ?
C12 C11 H11B 109.3 . . ?
K2 C11 H11B 43.0 . . ?
H11A C11 H11B 108.0 . . ?
C62 C63 C64 120.5(5) . . ?
C62 C63 H63 119.8 . . ?
C64 C63 H63 119.8 . . ?
C61 C60 C59 123.7(5) . . ?
C61 C60 K2 94.5(3) . . ?
C59 C60 K2 74.8(2) . . ?
C61 C60 H60 118.2 . . ?
C59 C60 H60 118.2 . . ?
K2 C60 H60 101.2 . . ?
C77 C78 C79 122.3(5) . . ?
C77 C78 H78 118.9 . . ?
C79 C78 H78 118.9 . . ?
C53 C54 H54A 109.5 . . ?
C53 C54 H54B 109.5 . . ?
H54A C54 H54B 109.5 . . ?
C53 C54 H54C 109.5 . . ?
H54A C54 H54C 109.5 . . ?
H54B C54 H54C 109.5 . . ?
C75 C76 C71 118.0(6) . . ?
C75 C76 K2 80.4(3) . . ?
C71 C76 K2 75.6(3) . . ?
C75 C76 H76 121.0 . . ?
C71 C76 H76 121.0 . . ?
K2 C76 H76 113.9 . . ?
C50 C51 H51A 109.5 . . ?
C50 C51 H51B 109.5 . . ?
H51A C51 H51B 109.5 . . ?
C50 C51 H51C 109.5 . . ?
H51A C51 H51C 109.5 . . ?
H51B C51 H51C 109.5 . . ?
C42 C43 C34 114.9(4) . . ?
C42 C43 H43A 108.5 . . ?
C34 C43 H43A 108.5 . . ?
C42 C43 H43B 108.5 . . ?
C34 C43 H43B 108.5 . . ?
H43A C43 H43B 107.5 . . ?
C77 C01Z C026 119.6(5) . . ?
C77 C01Z H01Z 120.2 . . ?
C026 C01Z H01Z 120.2 . . ?
C62 C61 C60 120.5(5) . . ?
C62 C61 K2 91.4(3) . . ?
C60 C61 K2 61.5(2) . . ?
C62 C61 H61 119.8 . . ?
C60 C61 H61 119.8 . . ?
K2 C61 H61 117.1 . . ?
C50 C52 H52A 109.5 . . ?
C50 C52 H52B 109.5 . . ?
H52A C52 H52B 109.5 . . ?
C50 C52 H52C 109.5 . . ?
H52A C52 H52C 109.5 . . ?
H52B C52 H52C 109.5 . . ?
C76 C75 C74 122.6(5) . . ?
C76 C75 K2 75.7(3) . . ?
C74 C75 K2 81.2(3) . . ?
C76 C75 H75 118.7 . . ?
C74 C75 H75 118.7 . . ?
K2 C75 H75 114.6 . . ?
C14 C15 C16 112.6(4) . . ?
C14 C15 H15A 109.1 . . ?
C16 C15 H15A 109.1 . . ?
C14 C15 H15B 109.1 . . ?
C16 C15 H15B 109.1 . . ?
H15A C15 H15B 107.8 . . ?
C01K C026 C01Z 120.1(5) . . ?
C01K C026 H026 120.0 . . ?
C01Z C026 H026 120.0 . . ?
C22 C23 C24 111.4(4) . . ?
C22 C23 H23A 109.3 . . ?
C24 C23 H23A 109.3 . . ?
C22 C23 H23B 109.3 . . ?
C24 C23 H23B 109.3 . . ?
H23A C23 H23B 108.0 . . ?
C39 C38 H38A 109.5 . . ?
C39 C38 H38B 109.5 . . ?
H38A C38 H38B 109.5 . . ?
C39 C38 H38C 109.5 . . ?
H38A C38 H38C 109.5 . . ?
H38B C38 H38C 109.5 . . ?
C22 C21 C20 112.2(4) . . ?
C22 C21 H21A 109.2 . . ?
C20 C21 H21A 109.2 . . ?
C22 C21 H21B 109.2 . . ?
C20 C21 H21B 109.2 . . ?
H21A C21 H21B 107.9 . . ?
C21 C22 C23 112.0(4) . . ?
C21 C22 H22A 109.2 . . ?
C23 C22 H22A 109.2 . . ?
C21 C22 H22B 109.2 . . ?
C23 C22 H22B 109.2 . . ?
H22A C22 H22B 107.9 . . ?
C13 C18 C17 111.1(4) . . ?
C13 C18 H18A 109.4 . . ?
C17 C18 H18A 109.4 . . ?
C13 C18 H18B 109.4 . . ?
C17 C18 H18B 109.4 . . ?
H18A C18 H18B 108.0 . . ?
C61 C62 C63 119.8(5) . . ?
C61 C62 H62 120.1 . . ?
C63 C62 H62 120.1 . . ?
C16 C17 C18 111.3(4) . . ?
C16 C17 H17A 109.4 . . ?
C18 C17 H17A 109.4 . . ?
C16 C17 H17B 109.4 . . ?
C18 C17 H17B 109.4 . . ?
H17A C17 H17B 108.0 . . ?
C71 C72 C73 119.4(6) . . ?
C71 C72 K2 75.1(3) . . ?
C73 C72 K2 81.4(4) . . ?
C71 C72 H72 120.3 . . ?
C73 C72 H72 120.3 . . ?
K2 C72 H72 113.9 . . ?
C73 C74 C75 120.4(6) . . ?
C73 C74 K2 77.4(4) . . ?
C75 C74 K2 74.9(3) . . ?
C73 C74 H74 119.8 . . ?
C75 C74 H74 119.8 . . ?
K2 C74 H74 118.8 . . ?
C17 C16 C15 113.0(4) . . ?
C17 C16 H16A 109.0 . . ?
C15 C16 H16A 109.0 . . ?
C17 C16 H16B 109.0 . . ?
C15 C16 H16B 109.0 . . ?
H16A C16 H16B 107.8 . . ?
C31 C41 H41A 109.5 . . ?
C31 C41 H41B 109.5 . . ?
H41A C41 H41B 109.5 . . ?
C31 C41 H41C 109.5 . . ?
H41A C41 H41C 109.5 . . ?
H41B C41 H41C 109.5 . . ?
C72 C71 C76 121.3(6) . . ?
C72 C71 K2 80.2(3) . . ?
C76 C71 K2 79.4(3) . . ?
C72 C71 H71 119.4 . . ?
C76 C71 H71 119.4 . . ?
K2 C71 H71 111.2 . . ?
C43 C42 H42A 109.5 . . ?
C43 C42 H42B 109.5 . . ?
H42A C42 H42B 109.5 . . ?
C43 C42 H42C 109.5 . . ?
H42A C42 H42C 109.5 . . ?
H42B C42 H42C 109.5 . . ?
C74 C73 C72 118.4(6) . . ?
C74 C73 K2 79.1(4) . . ?
C72 C73 K2 73.8(3) . . ?
C74 C73 H73 120.8 . . ?
C72 C73 H73 120.8 . . ?
K2 C73 H73 117.3 . . ?
C31 C40 H40A 109.5 . . ?
C31 C40 H40B 109.5 . . ?
H40A C40 H40B 109.5 . . ?
C31 C40 H40C 109.5 . . ?
H40A C40 H40C 109.5 . . ?
H40B C40 H40C 109.5 . . ?

loop_
_geom_bond_atom_site_label_1
_geom_bond_atom_site_label_2
_geom_bond_distance
_geom_bond_site_symmetry_2
_geom_bond_publ_flag
K1 C67 3.006(4) . ?
K1 C69 3.015(4) . ?
K1 C68 3.021(4) . ?
K1 C66 3.069(4) . ?
K1 C70 3.071(3) . ?
K1 C44 3.108(3) . ?
K1 C65 3.160(3) . ?
K1 C49 3.178(3) . ?
K1 C45 3.260(3) . ?
K1 C48 3.374(3) . ?
K1 C46 3.460(4) . ?
K1 Mg1 3.5109(17) . ?
K1 H 2.578(17) . ?
K3 C67 3.015(4) . ?
K3 C66 3.059(3) . ?
K3 C68 3.067(4) . ?
K3 C69 3.141(4) . ?
K3 C65 3.181(3) . ?
K3 C70 3.196(4) . ?
K3 C2 3.243(3) 2_766 ?
K3 C3 3.285(4) 2_766 ?
K3 C1 3.314(3) 2_766 ?
K3 C6 3.343(3) 2_766 ?
K3 C5 3.409(4) 2_766 ?
K3 C4 3.409(4) 2_766 ?
K2 C26 2.903(4) . ?
K2 C59 2.959(4) . ?
K2 C60 2.992(4) . ?
K2 N1 3.008(3) . ?
K2 C71 3.183(5) . ?
K2 C76 3.230(5) . ?
K2 C72 3.246(6) . ?
K2 C25 3.282(4) . ?
K2 C75 3.287(5) . ?
K2 C64 3.301(5) . ?
K2 C27 3.319(4) . ?
K2 C12 3.324(4) . ?
Mg1 O1 2.143(3) . ?
Mg1 N2 2.157(3) . ?
Mg1 N1 2.169(3) . ?
Mg1 C59 2.204(4) . ?
Mg1 H 1.855(18) . ?
O1 C25 1.383(4) . ?
O1 C37 1.397(4) . ?
N1 C26 1.394(4) . ?
N1 C1 1.424(4) . ?
N2 C36 1.355(4) . ?
N2 C44 1.409(4) . ?
C2 C3 1.403(5) . ?
C2 C1 1.409(4) . ?
C2 C7 1.504(5) . ?
C1 C6 1.431(5) . ?
C49 C48 1.398(5) . ?
C49 C44 1.412(5) . ?
C49 C56 1.529(5) . ?
C65 C65 1.400(6) 2_766 ?
C65 C70 1.453(5) . ?
C65 C66 1.470(5) . ?
C26 C25 1.395(5) . ?
C26 C27 1.412(5) . ?
C6 C5 1.376(5) . ?
C6 C19 1.517(5) . ?
C36 C35 1.395(5) . ?
C36 C37 1.417(5) . ?
C27 C28 1.382(5) . ?
C27 H27 0.9500 . ?
C56 C57 1.517(5) . ?
C56 C58 1.531(5) . ?
C56 H56 1.0000 . ?
C44 C45 1.420(5) . ?
C25 C30 1.373(5) . ?
C37 C32 1.385(5) . ?
C70 C69 1.371(5) . ?
C70 H70 0.9500 . ?
C7 C8 1.532(5) . ?
C7 C12 1.532(5) . ?
C7 H7 1.0000 . ?
C69 C68 1.418(5) . ?
C69 H69 0.9500 . ?
C45 C46 1.401(5) . ?
C45 C50 1.533(5) . ?
C48 C47 1.393(5) . ?
C48 H48 0.9500 . ?
C66 C67 1.365(5) . ?
C66 H66 0.9500 . ?
C19 C20 1.517(5) . ?
C19 C24 1.530(5) . ?
C19 H19 1.0000 . ?
C5 C4 1.400(5) . ?
C5 H5 0.9500 . ?
C3 C4 1.410(6) . ?
C3 H3 0.9500 . ?
C47 C46 1.387(5) . ?
C47 C53 1.510(5) . ?
C68 C67 1.420(6) . ?
C68 H68 0.9500 . ?
C35 C34 1.382(5) . ?
C35 H35 0.9500 . ?
C28 C29 1.393(5) . ?
C28 C39 1.512(5) . ?
C46 H46 0.9500 . ?
C67 H67 0.9500 . ?
C30 C29 1.409(5) . ?
C30 C31 1.542(5) . ?
C32 C33 1.393(5) . ?
C32 C31 1.515(5) . ?
C4 C13 1.524(5) . ?
C12 C11 1.530(6) . ?
C12 H12A 0.9900 . ?
C12 H12B 0.9900 . ?
C34 C33 1.380(6) . ?
C34 C43 1.528(5) . ?
C53 C55 1.540(6) . ?
C53 C54 1.551(6) . ?
C53 H53 1.0000 . ?
C29 H29 0.9500 . ?
C8 C9 1.535(6) . ?
C8 H8A 0.9900 . ?
C8 H8B 0.9900 . ?
C58 H58A 0.9800 . ?
C58 H58B 0.9800 . ?
C58 H58C 0.9800 . ?
C33 H33 0.9500 . ?
C50 C52 1.504(6) . ?
C50 C51 1.536(6) . ?
C50 H50 1.0000 . ?
C9 C10 1.520(6) . ?
C9 H9A 0.9900 . ?
C9 H9B 0.9900 . ?
C55 H55A 0.9800 . ?
C55 H55B 0.9800 . ?
C55 H55C 0.9800 . ?
C64 C63 1.406(6) . ?
C64 C59 1.410(6) . ?
C64 H64 0.9500 . ?
C39 C38 1.526(6) . ?
C39 H39A 0.9900 . ?
C39 H39B 0.9900 . ?
C14 C13 1.503(6) . ?
C14 C15 1.509(5) . ?
C14 H14A 0.9900 . ?
C14 H14B 0.9900 . ?
C59 C60 1.427(6) . ?
C13 C18 1.492(6) . ?
C13 H13 1.0000 . ?
C57 H57A 0.9800 . ?
C57 H57B 0.9800 . ?
C57 H57C 0.9800 . ?
C79 C78 1.383(7) . ?
C79 C01K 1.395(7) . ?
C79 H79 0.9500 . ?
C31 C41 1.504(7) . ?
C31 C40 1.599(7) . ?
C01K C026 1.366(7) . ?
C01K H01K 0.9500 . ?
C10 C11 1.507(6) . ?
C10 H10A 0.9900 . ?
C10 H10B 0.9900 . ?
C24 C23 1.557(6) . ?
C24 H24A 0.9900 . ?
C24 H24B 0.9900 . ?
C77 C78 1.323(7) . ?
C77 C01Z 1.366(7) . ?
C77 H77 0.9500 . ?
C20 C21 1.533(6) . ?
C20 H20A 0.9900 . ?
C20 H20B 0.9900 . ?
C11 H11A 0.9900 . ?
C11 H11B 0.9900 . ?
C63 C62 1.369(8) . ?
C63 H63 0.9500 . ?
C60 C61 1.384(7) . ?
C60 H60 0.9500 . ?
C78 H78 0.9500 . ?
C54 H54A 0.9800 . ?
C54 H54B 0.9800 . ?
C54 H54C 0.9800 . ?
C76 C75 1.354(7) . ?
C76 C71 1.392(8) . ?
C76 H76 0.9500 . ?
C51 H51A 0.9800 . ?
C51 H51B 0.9800 . ?
C51 H51C 0.9800 . ?
C43 C42 1.481(7) . ?
C43 H43A 0.9900 . ?
C43 H43B 0.9900 . ?
C01Z C026 1.384(7) . ?
C01Z H01Z 0.9500 . ?
C61 C62 1.347(8) . ?
C61 H61 0.9500 . ?
C52 H52A 0.9800 . ?
C52 H52B 0.9800 . ?
C52 H52C 0.9800 . ?
C75 C74 1.377(7) . ?
C75 H75 0.9500 . ?
C15 C16 1.518(6) . ?
C15 H15A 0.9900 . ?
C15 H15B 0.9900 . ?
C026 H026 0.9500 . ?
C23 C22 1.506(6) . ?
C23 H23A 0.9900 . ?
C23 H23B 0.9900 . ?
C38 H38A 0.9800 . ?
C38 H38B 0.9800 . ?
C38 H38C 0.9800 . ?
C21 C22 1.498(7) . ?
C21 H21A 0.9900 . ?
C21 H21B 0.9900 . ?
C22 H22A 0.9900 . ?
C22 H22B 0.9900 . ?
C18 C17 1.558(7) . ?
C18 H18A 0.9900 . ?
C18 H18B 0.9900 . ?
C62 H62 0.9500 . ?
C17 C16 1.463(7) . ?
C17 H17A 0.9900 . ?
C17 H17B 0.9900 . ?
C72 C71 1.378(9) . ?
C72 C73 1.421(10) . ?
C72 H72 0.9500 . ?
C74 C73 1.370(8) . ?
C74 H74 0.9500 . ?
C16 H16A 0.9900 . ?
C16 H16B 0.9900 . ?
C41 H41A 0.9800 . ?
C41 H41B 0.9800 . ?
C41 H41C 0.9800 . ?
C71 H71 0.9500 . ?
C42 H42A 0.9800 . ?
C42 H42B 0.9800 . ?
C42 H42C 0.9800 . ?
C73 H73 0.9500 . ?
C40 H40A 0.9800 . ?
C40 H40B 0.9800 . ?
C40 H40C 0.9800 . ?

loop_
_geom_torsion_atom_site_label_1
_geom_torsion_atom_site_label_2
_geom_torsion_atom_site_label_3
_geom_torsion_atom_site_label_4
_geom_torsion
_geom_torsion_site_symmetry_1
_geom_torsion_site_symmetry_2
_geom_torsion_site_symmetry_3
_geom_torsion_site_symmetry_4
_geom_torsion_publ_flag
C3 C2 C1 N1 179.3(3) . . . . ?
C7 C2 C1 N1 -1.6(4) . . . . ?
K3 C2 C1 N1 107.4(3) 2_766 . . . ?
C3 C2 C1 C6 4.2(4) . . . . ?
C7 C2 C1 C6 -176.7(3) . . . . ?
K3 C2 C1 C6 -67.7(3) 2_766 . . . ?
C3 C2 C1 K3 71.9(3) . . . 2_766 ?
C7 C2 C1 K3 -109.0(3) . . . 2_766 ?
C26 N1 C1 C2 124.0(3) . . . . ?
Mg1 N1 C1 C2 -87.5(3) . . . . ?
K2 N1 C1 C2 37.3(4) . . . . ?
C26 N1 C1 C6 -60.9(4) . . . . ?
Mg1 N1 C1 C6 87.6(3) . . . . ?
K2 N1 C1 C6 -147.6(2) . . . . ?
C26 N1 C1 K3 -150.3(2) . . . 2_766 ?
Mg1 N1 C1 K3 -1.8(3) . . . 2_766 ?
K2 N1 C1 K3 123.01(17) . . . 2_766 ?
C1 N1 C26 C25 145.4(3) . . . . ?
Mg1 N1 C26 C25 -5.5(4) . . . . ?
K2 N1 C26 C25 -88.2(3) . . . . ?
C1 N1 C26 C27 -38.3(5) . . . . ?
Mg1 N1 C26 C27 170.9(3) . . . . ?
K2 N1 C26 C27 88.2(3) . . . . ?
C1 N1 C26 K2 -126.5(2) . . . . ?
Mg1 N1 C26 K2 82.68(16) . . . . ?
C2 C1 C6 C5 -5.3(5) . . . . ?
N1 C1 C6 C5 179.4(3) . . . . ?
K3 C1 C6 C5 -70.9(3) 2_766 . . . ?
C2 C1 C6 C19 172.6(3) . . . . ?
N1 C1 C6 C19 -2.7(4) . . . . ?
K3 C1 C6 C19 107.0(3) 2_766 . . . ?
C2 C1 C6 K3 65.6(3) . . . 2_766 ?
N1 C1 C6 K3 -109.7(3) . . . 2_766 ?
C44 N2 C36 C35 -11.0(5) . . . . ?
Mg1 N2 C36 C35 -176.9(3) . . . . ?
C44 N2 C36 C37 171.6(3) . . . . ?
Mg1 N2 C36 C37 5.6(4) . . . . ?
N1 C26 C27 C28 -178.9(3) . . . . ?
C25 C26 C27 C28 -2.5(5) . . . . ?
K2 C26 C27 C28 -97.6(3) . . . . ?
N1 C26 C27 K2 -81.3(3) . . . . ?
C25 C26 C27 K2 95.1(3) . . . . ?
C48 C49 C56 C57 87.5(4) . . . . ?
C44 C49 C56 C57 -91.0(4) . . . . ?
K1 C49 C56 C57 -174.7(2) . . . . ?
C48 C49 C56 C58 -38.2(4) . . . . ?
C44 C49 C56 C58 143.3(3) . . . . ?
K1 C49 C56 C58 59.5(3) . . . . ?
C36 N2 C44 C49 115.4(3) . . . . ?
Mg1 N2 C44 C49 -79.3(4) . . . . ?
C36 N2 C44 C45 -68.6(4) . . . . ?
Mg1 N2 C44 C45 96.8(3) . . . . ?
C36 N2 C44 K1 -158.8(2) . . . . ?
Mg1 N2 C44 K1 6.5(3) . . . . ?
C48 C49 C44 N2 174.9(3) . . . . ?
C56 C49 C44 N2 -6.5(4) . . . . ?
K1 C49 C44 N2 99.7(3) . . . . ?
C48 C49 C44 C45 -1.2(5) . . . . ?
C56 C49 C44 C45 177.3(3) . . . . ?
K1 C49 C44 C45 -76.5(3) . . . . ?
C48 C49 C44 K1 75.3(3) . . . . ?
C56 C49 C44 K1 -106.2(3) . . . . ?
C37 O1 C25 C30 15.9(5) . . . . ?
Mg1 O1 C25 C30 -175.2(3) . . . . ?
C37 O1 C25 C26 -159.4(3) . . . . ?
Mg1 O1 C25 C26 9.5(4) . . . . ?
C37 O1 C25 K2 139.0(3) . . . . ?
Mg1 O1 C25 K2 -52.1(2) . . . . ?
N1 C26 C25 C30 -177.5(4) . . . . ?
C27 C26 C25 C30 5.8(6) . . . . ?
K2 C26 C25 C30 101.7(4) . . . . ?
N1 C26 C25 O1 -2.3(5) . . . . ?
C27 C26 C25 O1 -179.1(3) . . . . ?
K2 C26 C25 O1 -83.1(3) . . . . ?
N1 C26 C25 K2 80.8(3) . . . . ?
C27 C26 C25 K2 -95.9(3) . . . . ?
C25 O1 C37 C32 -15.4(5) . . . . ?
Mg1 O1 C37 C32 175.7(3) . . . . ?
C25 O1 C37 C36 166.4(3) . . . . ?
Mg1 O1 C37 C36 -2.6(4) . . . . ?
N2 C36 C37 C32 179.9(4) . . . . ?
C35 C36 C37 C32 2.0(6) . . . . ?
N2 C36 C37 O1 -2.0(5) . . . . ?
C35 C36 C37 O1 -179.8(3) . . . . ?
C65 C65 C70 C69 -178.5(4) 2_766 . . . ?
C66 C65 C70 C69 1.8(4) . . . . ?
K1 C65 C70 C69 64.3(3) . . . . ?
K3 C65 C70 C69 -61.9(3) . . . . ?
C65 C65 C70 K1 117.2(4) 2_766 . . . ?
C66 C65 C70 K1 -62.5(2) . . . . ?
K3 C65 C70 K1 -126.27(8) . . . . ?
C65 C65 C70 K3 -116.6(4) 2_766 . . . ?
C66 C65 C70 K3 63.8(2) . . . . ?
K1 C65 C70 K3 126.27(8) . . . . ?
C3 C2 C7 C8 -32.6(4) . . . . ?
C1 C2 C7 C8 148.3(3) . . . . ?
K3 C2 C7 C8 57.3(3) 2_766 . . . ?
C3 C2 C7 C12 91.3(4) . . . . ?
C1 C2 C7 C12 -87.8(4) . . . . ?
K3 C2 C7 C12 -178.9(2) 2_766 . . . ?
C65 C70 C69 C68 -0.7(5) . . . . ?
K1 C70 C69 C68 66.2(3) . . . . ?
K3 C70 C69 C68 -63.1(3) . . . . ?
C65 C70 C69 K1 -66.9(3) . . . . ?
K3 C70 C69 K1 -129.34(10) . . . . ?
C65 C70 C69 K3 62.4(3) . . . . ?
K1 C70 C69 K3 129.34(10) . . . . ?
N2 C44 C45 C46 -175.6(3) . . . . ?
C49 C44 C45 C46 0.5(5) . . . . ?
K1 C44 C45 C46 -74.1(3) . . . . ?
N2 C44 C45 C50 0.2(5) . . . . ?
C49 C44 C45 C50 176.3(3) . . . . ?
K1 C44 C45 C50 101.8(3) . . . . ?
N2 C44 C45 K1 -101.5(3) . . . . ?
C49 C44 C45 K1 74.6(3) . . . . ?
C44 C49 C48 C47 1.7(5) . . . . ?
C56 C49 C48 C47 -176.8(3) . . . . ?
K1 C49 C48 C47 70.7(3) . . . . ?
C44 C49 C48 K1 -69.0(3) . . . . ?
C56 C49 C48 K1 112.5(3) . . . . ?
C65 C65 C66 C67 179.0(4) 2_766 . . . ?
C70 C65 C66 C67 -1.3(4) . . . . ?
K1 C65 C66 C67 -63.9(3) . . . . ?
K3 C65 C66 C67 65.9(3) . . . . ?
C65 C65 C66 K3 113.2(4) 2_766 . . . ?
C70 C65 C66 K3 -67.1(2) . . . . ?
K1 C65 C66 K3 -129.78(9) . . . . ?
C65 C65 C66 K1 -117.1(4) 2_766 . . . ?
C70 C65 C66 K1 62.6(2) . . . . ?
K3 C65 C66 K1 129.78(9) . . . . ?
C5 C6 C19 C20 -71.0(4) . . . . ?
C1 C6 C19 C20 111.0(4) . . . . ?
K3 C6 C19 C20 -162.1(3) 2_766 . . . ?
C5 C6 C19 C24 54.7(4) . . . . ?
C1 C6 C19 C24 -123.2(4) . . . . ?
K3 C6 C19 C24 -36.4(4) 2_766 . . . ?
C1 C6 C5 C4 2.7(5) . . . . ?
C19 C6 C5 C4 -175.3(3) . . . . ?
K3 C6 C5 C4 -65.8(3) 2_766 . . . ?
C1 C6 C5 K3 68.4(3) . . . 2_766 ?
C19 C6 C5 K3 -109.5(3) . . . 2_766 ?
C1 C2 C3 C4 -0.5(5) . . . . ?
C7 C2 C3 C4 -179.6(3) . . . . ?
K3 C2 C3 C4 72.0(3) 2_766 . . . ?
C1 C2 C3 K3 -72.5(3) . . . 2_766 ?
C7 C2 C3 K3 108.4(3) . . . 2_766 ?
C49 C48 C47 C46 -1.3(5) . . . . ?
K1 C48 C47 C46 61.5(3) . . . . ?
C49 C48 C47 C53 177.0(3) . . . . ?
K1 C48 C47 C53 -120.2(3) . . . . ?
C70 C69 C68 C67 -1.1(5) . . . . ?
K1 C69 C68 C67 66.5(3) . . . . ?
K3 C69 C68 C67 -67.1(3) . . . . ?
C70 C69 C68 K1 -67.5(3) . . . . ?
K3 C69 C68 K1 -133.56(10) . . . . ?
C70 C69 C68 K3 66.0(3) . . . . ?
K1 C69 C68 K3 133.56(10) . . . . ?
N2 C36 C35 C34 179.8(4) . . . . ?
C37 C36 C35 C34 -2.6(5) . . . . ?
C26 C27 C28 C29 -0.4(6) . . . . ?
K2 C27 C28 C29 -68.1(4) . . . . ?
C26 C27 C28 C39 -177.6(4) . . . . ?
K2 C27 C28 C39 114.7(3) . . . . ?
C48 C47 C46 C45 0.5(5) . . . . ?
C53 C47 C46 C45 -177.8(3) . . . . ?
C48 C47 C46 K1 -59.6(3) . . . . ?
C53 C47 C46 K1 122.1(3) . . . . ?
C44 C45 C46 C47 -0.1(5) . . . . ?
C50 C45 C46 C47 -176.2(3) . . . . ?
K1 C45 C46 C47 -65.9(3) . . . . ?
C44 C45 C46 K1 65.8(3) . . . . ?
C50 C45 C46 K1 -110.3(3) . . . . ?
C65 C66 C67 C68 -0.4(5) . . . . ?
K3 C66 C67 C68 68.4(3) . . . . ?
K1 C66 C67 C68 -67.0(3) . . . . ?
C65 C66 C67 K1 66.6(3) . . . . ?
K3 C66 C67 K1 135.39(10) . . . . ?
C65 C66 C67 K3 -68.8(3) . . . . ?
K1 C66 C67 K3 -135.39(10) . . . . ?
C69 C68 C67 C66 1.6(5) . . . . ?
K1 C68 C67 C66 68.3(3) . . . . ?
K3 C68 C67 C66 -68.6(3) . . . . ?
C69 C68 C67 K1 -66.7(3) . . . . ?
K3 C68 C67 K1 -136.88(10) . . . . ?
C69 C68 C67 K3 70.2(3) . . . . ?
K1 C68 C67 K3 136.88(10) . . . . ?
O1 C25 C30 C29 179.5(3) . . . . ?
C26 C25 C30 C29 -5.8(6) . . . . ?
K2 C25 C30 C29 66.2(4) . . . . ?
O1 C25 C30 C31 -1.8(6) . . . . ?
C26 C25 C30 C31 172.8(4) . . . . ?
K2 C25 C30 C31 -115.1(4) . . . . ?
O1 C37 C32 C33 -178.5(3) . . . . ?
C36 C37 C32 C33 -0.5(6) . . . . ?
O1 C37 C32 C31 0.8(6) . . . . ?
C36 C37 C32 C31 178.8(4) . . . . ?
C6 C5 C4 C3 1.1(5) . . . . ?
K3 C5 C4 C3 -63.4(3) 2_766 . . . ?
C6 C5 C4 C13 -178.2(3) . . . . ?
K3 C5 C4 C13 117.3(3) 2_766 . . . ?
C6 C5 C4 K3 64.5(3) . . . 2_766 ?
C2 C3 C4 C5 -2.2(5) . . . . ?
K3 C3 C4 C5 66.2(3) 2_766 . . . ?
C2 C3 C4 C13 177.1(3) . . . . ?
K3 C3 C4 C13 -114.5(3) 2_766 . . . ?
C2 C3 C4 K3 -68.4(3) . . . 2_766 ?
C2 C7 C12 C11 176.5(3) . . . . ?
C8 C7 C12 C11 -56.7(4) . . . . ?
C2 C7 C12 K2 96.8(2) . . . . ?
C8 C7 C12 K2 -136.4(2) . . . . ?
C36 C35 C34 C33 1.8(6) . . . . ?
C36 C35 C34 C43 177.4(4) . . . . ?
C46 C47 C53 C55 -38.4(5) . . . . ?
C48 C47 C53 C55 143.4(4) . . . . ?
C46 C47 C53 C54 85.1(4) . . . . ?
C48 C47 C53 C54 -93.1(4) . . . . ?
C27 C28 C29 C30 0.4(6) . . . . ?
C39 C28 C29 C30 177.6(4) . . . . ?
C25 C30 C29 C28 2.5(6) . . . . ?
C31 C30 C29 C28 -176.2(4) . . . . ?
C2 C7 C8 C9 -177.6(3) . . . . ?
C12 C7 C8 C9 56.5(4) . . . . ?
C35 C34 C33 C32 -0.1(6) . . . . ?
C43 C34 C33 C32 -175.9(4) . . . . ?
C37 C32 C33 C34 -0.5(6) . . . . ?
C31 C32 C33 C34 -179.8(4) . . . . ?
C46 C45 C50 C52 61.2(4) . . . . ?
C44 C45 C50 C52 -114.7(4) . . . . ?
K1 C45 C50 C52 -34.8(4) . . . . ?
C46 C45 C50 C51 -62.8(5) . . . . ?
C44 C45 C50 C51 121.3(4) . . . . ?
K1 C45 C50 C51 -158.8(3) . . . . ?
C7 C8 C9 C10 -56.6(4) . . . . ?
C27 C28 C39 C38 103.5(4) . . . . ?
C29 C28 C39 C38 -73.7(5) . . . . ?
C63 C64 C59 C60 -2.1(6) . . . . ?
K2 C64 C59 C60 -76.7(3) . . . . ?
C63 C64 C59 Mg1 167.7(3) . . . . ?
K2 C64 C59 Mg1 93.1(3) . . . . ?
C63 C64 C59 K2 74.6(4) . . . . ?
C15 C14 C13 C18 -52.4(6) . . . . ?
C15 C14 C13 C4 177.4(4) . . . . ?
C5 C4 C13 C18 92.9(5) . . . . ?
C3 C4 C13 C18 -86.3(5) . . . . ?
K3 C4 C13 C18 -174.8(3) 2_766 . . . ?
C5 C4 C13 C14 -136.5(4) . . . . ?
C3 C4 C13 C14 44.3(6) . . . . ?
K3 C4 C13 C14 -44.2(5) 2_766 . . . ?
C37 C32 C31 C41 -108.4(5) . . . . ?
C33 C32 C31 C41 70.9(5) . . . . ?
C37 C32 C31 C30 11.7(6) . . . . ?
C33 C32 C31 C30 -169.0(4) . . . . ?
C37 C32 C31 C40 131.3(4) . . . . ?
C33 C32 C31 C40 -49.5(6) . . . . ?
C25 C30 C31 C41 109.7(5) . . . . ?
C29 C30 C31 C41 -71.6(6) . . . . ?
C25 C30 C31 C32 -11.3(6) . . . . ?
C29 C30 C31 C32 167.3(4) . . . . ?
C25 C30 C31 C40 -132.0(4) . . . . ?
C29 C30 C31 C40 46.6(5) . . . . ?
C78 C79 C01K C026 1.3(7) . . . . ?
C8 C9 C10 C11 55.1(5) . . . . ?
C20 C19 C24 C23 -57.5(5) . . . . ?
C6 C19 C24 C23 175.2(3) . . . . ?
C6 C19 C20 C21 -175.6(4) . . . . ?
C24 C19 C20 C21 57.2(5) . . . . ?
C9 C10 C11 C12 -55.7(5) . . . . ?
C9 C10 C11 K2 38.7(7) . . . . ?
C7 C12 C11 C10 57.4(4) . . . . ?
K2 C12 C11 C10 146.3(3) . . . . ?
C7 C12 C11 K2 -88.8(3) . . . . ?
C59 C64 C63 C62 2.0(7) . . . . ?
K2 C64 C63 C62 61.8(4) . . . . ?
C64 C59 C60 C61 0.5(6) . . . . ?
Mg1 C59 C60 C61 -170.2(3) . . . . ?
K2 C59 C60 C61 -85.2(4) . . . . ?
C64 C59 C60 K2 85.7(3) . . . . ?
Mg1 C59 C60 K2 -84.9(2) . . . . ?
C01Z C77 C78 C79 2.6(7) . . . . ?
C01K C79 C78 C77 -2.0(7) . . . . ?
C33 C34 C43 C42 -135.6(5) . . . . ?
C35 C34 C43 C42 48.7(6) . . . . ?
C78 C77 C01Z C026 -2.5(7) . . . . ?
C59 C60 C61 C62 1.5(7) . . . . ?
K2 C60 C61 C62 -73.3(5) . . . . ?
C59 C60 C61 K2 74.8(4) . . . . ?
C71 C76 C75 C74 1.6(8) . . . . ?
K2 C76 C75 C74 69.5(5) . . . . ?
C71 C76 C75 K2 -67.9(4) . . . . ?
C13 C14 C15 C16 50.4(6) . . . . ?
C79 C01K C026 C01Z -1.2(7) . . . . ?
C77 C01Z C026 C01K 1.8(7) . . . . ?
C19 C24 C23 C22 56.0(5) . . . . ?
C19 C20 C21 C22 -55.3(5) . . . . ?
C20 C21 C22 C23 53.6(6) . . . . ?
C24 C23 C22 C21 -54.1(6) . . . . ?
C14 C13 C18 C17 53.6(6) . . . . ?
C4 C13 C18 C17 -174.7(4) . . . . ?
C60 C61 C62 C63 -1.7(7) . . . . ?
K2 C61 C62 C63 -59.1(5) . . . . ?
C64 C63 C62 C61 0.1(7) . . . . ?
C13 C18 C17 C16 -54.3(7) . . . . ?
C76 C75 C74 C73 -1.5(8) . . . . ?
K2 C75 C74 C73 65.2(5) . . . . ?
C76 C75 C74 K2 -66.7(5) . . . . ?
C18 C17 C16 C15 53.5(7) . . . . ?
C14 C15 C16 C17 -52.5(6) . . . . ?
C73 C72 C71 C76 0.3(8) . . . . ?
K2 C72 C71 C76 71.1(4) . . . . ?
C73 C72 C71 K2 -70.8(5) . . . . ?
C75 C76 C71 C72 -1.0(7) . . . . ?
K2 C76 C71 C72 -71.6(5) . . . . ?
C75 C76 C71 K2 70.6(4) . . . . ?
C75 C74 C73 C72 0.7(8) . . . . ?
K2 C74 C73 C72 64.7(5) . . . . ?
C75 C74 C73 K2 -63.9(5) . . . . ?
C71 C72 C73 C74 -0.2(8) . . . . ?
K2 C72 C73 C74 -67.5(5) . . . . ?
C71 C72 C73 K2 67.4(5) . . . . ?

loop_
_smtbx_masks_void_nr
_smtbx_masks_void_average_x
_smtbx_masks_void_average_y
_smtbx_masks_void_average_z
_smtbx_masks_void_volume
_smtbx_masks_void_count_electrons
_smtbx_masks_void_content
1 -0.080 -0.128 -0.628 1997.4 493.3 '12 C6H6'
